data_4304400
loop_
_publ_author_name
'Dabb, Serin L.'
'Messerle, Barbara A.'
'Smith, Matthew K.'
'Willis, Anthony C.'

_publ_section_title
;
 Ru and Os Complexes Containing a P,N-Donor Heterotopic Ligand:
 The Effect of Solvent on Stereochemistry
;
_journal_coden_ASTM INOCAJ
_journal_issue 8
_journal_name_full 'Inorganic Chemistry'
_journal_page_first 3034
_journal_page_last 3044
_journal_paper_doi 10.1021/ic7019044
_journal_volume 47
_journal_year 2008
_chemical_compound_source 'from UNSW'
_chemical_formula_moiety
;
    C68 H68 Cl2 N8 Os2 P4 2+, 2(C24 H20 B -), 4(C3 H6 O)
;
_chemical_formula_sum 'C128 H132 B2 Cl2 N8 O4 Os2 P4'
_chemical_formula_weight 2443.33
_space_group_IT_number 14
_symmetry_cell_setting monoclinic
_symmetry_space_group_name_Hall '-P 2yn'
_symmetry_space_group_name_H-M 'P 1 21/n 1'
_atom_sites_solution_hydrogens geom
_atom_sites_solution_primary direct
_audit_creation_date 06-12-04
_audit_creation_method CRYSTALS_ver_12.18
_audit_update_record
;
2006-12-04 - Report on C128 H132 B2 Cl2 N8 O4 Os2 P4
             by Anthony C. Willis
             for   Serin Dabb and Barbara Messerle (UNSW)


2006-12-05 - passes checkcif tests with minor warnings

;
_cell_angle_alpha 90
_cell_angle_beta 97.2536(4)
_cell_angle_gamma 90
_cell_formula_units_Z 4
_cell_length_a 18.4958(1)
_cell_length_b 30.2710(2)
_cell_length_c 20.4361(2)
_cell_measurement_reflns_used 221892
_cell_measurement_temperature 200
_cell_measurement_theta_max 27.5
_cell_measurement_theta_min 2.6
_cell_volume 11350.32(15)
_computing_cell_refinement 'Denzo/Scalepack (Otwinowski & Minor, 1997)'
_computing_data_collection 'COLLECT (Nonius BV, 1997)'
_computing_data_reduction 'Denzo/Scalepack (Otwinowski & Minor, 1997)'
_computing_molecular_graphics
; 
ORTEP-II (Johnson 1976) in teXsan (MSC, 1992-1997)
;
_computing_publication_material 'CRYSTALS (Watkin et al 2003)'
_computing_structure_refinement 'CRYSTALS (Watkin et al 2003)'
_computing_structure_solution 'SIR92 (Altomare et al, 1994)'
_diffrn_ambient_temperature 200
_diffrn_measured_fraction_theta_full 0.999
_diffrn_measured_fraction_theta_max 0.999
_diffrn_measurement_device_type 'Nonius KappaCCD'
_diffrn_measurement_method ' \f and \w scans with CCD '
_diffrn_radiation_monochromator graphite
_diffrn_radiation_type 'Mo K\a'
_diffrn_radiation_wavelength 0.71073
_diffrn_reflns_av_R_equivalents 0.059
_diffrn_reflns_limit_h_max 24
_diffrn_reflns_limit_h_min -23
_diffrn_reflns_limit_k_max 39
_diffrn_reflns_limit_k_min -39
_diffrn_reflns_limit_l_max 26
_diffrn_reflns_limit_l_min -26
_diffrn_reflns_number 191655
_diffrn_reflns_theta_full 27.476
_diffrn_reflns_theta_max 27.476
_diffrn_reflns_theta_min 2.553
_diffrn_standards_number 0
_exptl_absorpt_coefficient_mu 2.398
_exptl_absorpt_correction_T_max 0.683
_exptl_absorpt_correction_T_min 0.435
_exptl_absorpt_correction_type integration
_exptl_absorpt_process_details
;
via Gaussian method (Coppens, 1970) implemented in maXus (2000)
;
_exptl_crystal_colour orange
_exptl_crystal_density_diffrn 1.430
_exptl_crystal_density_meas ?
_exptl_crystal_description plate
_exptl_crystal_F_000 4976
_exptl_crystal_size_max 0.47
_exptl_crystal_size_mid 0.38
_exptl_crystal_size_min 0.21
_refine_diff_density_max 1.19
_refine_diff_density_min -1.00
_refine_ls_extinction_method None
_refine_ls_goodness_of_fit_ref 0.9562
_refine_ls_hydrogen_treatment noref
_refine_ls_matrix_type full
_refine_ls_number_parameters 1344
_refine_ls_number_reflns 25915
_refine_ls_number_restraints 22
_refine_ls_R_factor_all 0.0445
_refine_ls_R_factor_gt 0.0242
_refine_ls_shift/su_max 0.09
_refine_ls_structure_factor_coef Fsqd
_refine_ls_weighting_details
;
 Method, Chebychev polynomial, (Watkin, 1994, Prince, 1982). 

  w = [1-(F~o~ - F~c~)^2^/36\s^2^(F)]^2^/ 
 [19.0T~0~(x) + 28.3T~1~(x) + 16.1T~2~(x) + 6.33T~3~(x) + 0.829T~4~(x)]

 where T~i~ are the Chebychev polynomials and x = F~c~/F~max~
(Watkin, 1994, Prince, 1982)

;
_refine_ls_weighting_scheme calc
_refine_ls_wR_factor_all 0.0733
_refine_ls_wR_factor_gt 0.0561
_refine_ls_wR_factor_ref 0.0733
_reflns_limit_h_max 23
_reflns_limit_h_min -24
_reflns_limit_k_max 39
_reflns_limit_k_min 0
_reflns_limit_l_max 26
_reflns_limit_l_min 0
_reflns_number_gt 18018
_reflns_number_total 25984
_reflns_threshold_expression I>2.0\s(I)
_oxford_diffrn_Wilson_B_factor 1.90
_oxford_diffrn_Wilson_scale 148.16
_oxford_refine_ls_scale 0.108756(11)
_oxford_structure_analysis_title '11301147 nsw0612'
_cod_data_source_file ic7019044-file006.cif
_cod_data_source_block nsw0612
_cod_depositor_comments
;
The following automatic conversions were performed:
'_symmetry_cell_setting' value 'Monoclinic' changed to 'monoclinic'
according to '/home/saulius/struct/CIF-dictionaries/cif_core.dic'
dictionary named 'cif_core.dic' version 2.4.1 from 2010-06-29.

Automatic conversion script
Id: cif_fix_enum 1527 2010-12-29 10:47:43Z saulius 
;
_cod_original_sg_symbol_H-M 'P 1 21/n 1 '
_cod_database_code 4304400

loop_
_symmetry_equiv_pos_as_xyz
x,y,z
-x,-y,-z
-x+1/2,y+1/2,-z+1/2
x+1/2,-y+1/2,z+1/2

loop_
_atom_site_label
_atom_site_type_symbol
_atom_site_fract_x
_atom_site_fract_y
_atom_site_fract_z
_atom_site_U_iso_or_equiv
_atom_site_occupancy
_atom_site_adp_type
_atom_site_refinement_flags_posn
_atom_site_refinement_flags_adp
_atom_site_refinement_flags_occupancy
_atom_site_disorder_assembly
_atom_site_disorder_group
_atom_site_attached_hydrogens
Os1 Os 0.231914(6) 0.749821(4) 0.516959(6) 0.0229 1.0000 Uani . . . . . .
Os2 Os 0.413516(6) 0.695792(4) 0.488345(6) 0.0235 1.0000 Uani . . . . . .
Cl1 Cl 0.34756(4) 0.72249(3) 0.57913(4) 0.0285 1.0000 Uani . . . . . .
Cl2 Cl 0.29747(4) 0.72132(3) 0.42547(4) 0.0276 1.0000 Uani . . . . . .
P1 P 0.18670(5) 0.77014(3) 0.61128(4) 0.0264 1.0000 Uani . . . . . .
P2 P 0.13343(4) 0.77172(3) 0.44629(4) 0.0264 1.0000 Uani . . . . . .
P3 P 0.51171(5) 0.67821(3) 0.56314(4) 0.0279 1.0000 Uani . . . . . .
P4 P 0.46168(5) 0.67413(3) 0.39629(4) 0.0285 1.0000 Uani . . . . . .
O710 O 0.2021(3) 0.6853(3) 0.1068(3) 0.1448 1.0000 Uani . . . . . .
O720 O 0.5272(3) 0.41224(15) 0.0705(3) 0.1010 1.0000 Uani . . . . . .
O730 O -0.0060(4) 0.62578(16) 0.1563(3) 0.1587 1.0000 Uani . . . . . .
O740 O -0.1441(9) 0.5343(7) 0.4423(5) 0.123(4) 0.345(10) Uiso D . P . . .
O753 O -0.0231(7) 0.5510(4) 0.4386(4) 0.172(5) 0.655(10) Uiso D . P . . .
N11 N 0.19087(15) 0.68475(9) 0.51977(14) 0.0284 1.0000 Uani . . . . . .
N15 N 0.17171(16) 0.66313(9) 0.57363(14) 0.0301 1.0000 Uani . . . . . .
N21 N 0.28372(15) 0.81203(9) 0.51367(13) 0.0272 1.0000 Uani . . . . . .
N25 N 0.26888(16) 0.84455(9) 0.46758(14) 0.0313 1.0000 Uani . . . . . .
N31 N 0.44931(15) 0.76123(9) 0.47710(14) 0.0292 1.0000 Uani . . . . . .
N35 N 0.49793(16) 0.78458(10) 0.51970(15) 0.0343 1.0000 Uani . . . . . .
N41 N 0.36330(15) 0.63361(9) 0.49941(14) 0.0288 1.0000 Uani . . . . . .
N45 N 0.34958(17) 0.60164(10) 0.45262(15) 0.0345 1.0000 Uani . . . . . .
C12 C 0.17232(19) 0.65760(11) 0.46871(18) 0.0335 1.0000 Uani . . . . . .
C13 C 0.1405(2) 0.61898(13) 0.4891(2) 0.0416 1.0000 Uani . . . . . .
C14 C 0.1408(2) 0.62349(12) 0.5558(2) 0.0400 1.0000 Uani . . . . . .
C16 C 0.1880(2) 0.67961(12) 0.64036(17) 0.0338 1.0000 Uani . . . . . .
C17 C 0.14796(19) 0.72253(11) 0.65123(17) 0.0317 1.0000 Uani . . . . . .
C22 C 0.33422(18) 0.82929(12) 0.55931(17) 0.0319 1.0000 Uani . . . . . .
C23 C 0.3510(2) 0.87234(13) 0.5432(2) 0.0409 1.0000 Uani . . . . . .
C24 C 0.3093(2) 0.88097(12) 0.4844(2) 0.0395 1.0000 Uani . . . . . .
C26 C 0.2221(2) 0.83880(12) 0.40558(17) 0.0336 1.0000 Uani . . . . . .
C27 C 0.14316(19) 0.82797(11) 0.41428(17) 0.0328 1.0000 Uani . . . . . .
C32 C 0.43047(19) 0.78845(11) 0.42569(18) 0.0330 1.0000 Uani . . . . . .
C33 C 0.4669(2) 0.82859(12) 0.4348(2) 0.0412 1.0000 Uani . . . . . .
C34 C 0.5085(2) 0.82531(13) 0.4951(2) 0.0415 1.0000 Uani . . . . . .
C36 C 0.5254(2) 0.76944(12) 0.58545(18) 0.0374 1.0000 Uani . . . . . .
C37 C 0.56973(19) 0.72673(12) 0.58600(18) 0.0346 1.0000 Uani . . . . . .
C42 C 0.34262(19) 0.61652(12) 0.55430(18) 0.0345 1.0000 Uani . . . . . .
C43 C 0.3167(2) 0.57348(13) 0.5434(2) 0.0455 1.0000 Uani . . . . . .
C44 C 0.3212(2) 0.56541(13) 0.4785(2) 0.0464 1.0000 Uani . . . . . .
C46 C 0.3541(2) 0.60873(12) 0.38298(18) 0.0392 1.0000 Uani . . . . . .
C47 C 0.4312(2) 0.61867(12) 0.36845(19) 0.0380 1.0000 Uani . . . . . .
C111 C 0.25309(18) 0.79107(12) 0.68040(16) 0.0308 1.0000 Uani . . . . . .
C112 C 0.3022(2) 0.76234(13) 0.71556(18) 0.0384 1.0000 Uani . . . . . .
C113 C 0.3508(2) 0.77730(14) 0.7681(2) 0.0434 1.0000 Uani . . . . . .
C114 C 0.3513(2) 0.82097(16) 0.7869(2) 0.0493 1.0000 Uani . . . . . .
C115 C 0.3039(3) 0.85018(15) 0.7518(2) 0.0551 1.0000 Uani . . . . . .
C116 C 0.2547(2) 0.83520(13) 0.6992(2) 0.0444 1.0000 Uani . . . . . .
C121 C 0.11655(19) 0.81275(12) 0.61214(17) 0.0326 1.0000 Uani . . . . . .
C122 C 0.1246(2) 0.85273(12) 0.57965(18) 0.0389 1.0000 Uani . . . . . .
C123 C 0.0757(3) 0.88694(14) 0.5840(2) 0.0495 1.0000 Uani . . . . . .
C124 C 0.0175(3) 0.88168(16) 0.6199(2) 0.0557 1.0000 Uani . . . . . .
C125 C 0.0096(3) 0.84256(16) 0.6522(3) 0.0607 1.0000 Uani . . . . . .
C126 C 0.0585(2) 0.80808(14) 0.6483(2) 0.0477 1.0000 Uani . . . . . .
C211 C 0.11565(18) 0.74070(11) 0.36740(16) 0.0295 1.0000 Uani . . . . . .
C212 C 0.1622(2) 0.74558(12) 0.31915(17) 0.0349 1.0000 Uani . . . . . .
C213 C 0.1507(2) 0.72262(13) 0.25989(18) 0.0394 1.0000 Uani . . . . . .
C214 C 0.0928(2) 0.69400(13) 0.24763(19) 0.0428 1.0000 Uani . . . . . .
C215 C 0.0458(2) 0.68908(14) 0.2944(2) 0.0470 1.0000 Uani . . . . . .
C216 C 0.0568(2) 0.71235(14) 0.3532(2) 0.0429 1.0000 Uani . . . . . .
C221 C 0.04166(18) 0.77049(12) 0.47104(17) 0.0320 1.0000 Uani . . . . . .
C222 C 0.0194(2) 0.73251(14) 0.50201(19) 0.0390 1.0000 Uani . . . . . .
C223 C -0.0520(2) 0.72825(18) 0.5152(2) 0.0554 1.0000 Uani . . . . . .
C224 C -0.1012(2) 0.7615(2) 0.4984(3) 0.0661 1.0000 Uani . . . . . .
C225 C -0.0801(2) 0.79942(17) 0.4683(3) 0.0606 1.0000 Uani . . . . . .
C226 C -0.0087(2) 0.80383(14) 0.4548(2) 0.0428 1.0000 Uani . . . . . .
C311 C 0.49122(18) 0.66042(12) 0.64572(16) 0.0316 1.0000 Uani . . . . . .
C312 C 0.4870(2) 0.69016(13) 0.69720(18) 0.0382 1.0000 Uani . . . . . .
C313 C 0.4744(2) 0.67561(15) 0.7591(2) 0.0460 1.0000 Uani . . . . . .
C314 C 0.4635(2) 0.63124(15) 0.7704(2) 0.0484 1.0000 Uani . . . . . .
C315 C 0.4661(2) 0.60146(15) 0.7196(2) 0.0458 1.0000 Uani . . . . . .
C316 C 0.4801(2) 0.61586(13) 0.65808(19) 0.0379 1.0000 Uani . . . . . .
C321 C 0.57664(19) 0.63462(12) 0.54760(16) 0.0328 1.0000 Uani . . . . . .
C322 C 0.5502(2) 0.59572(13) 0.51612(19) 0.0399 1.0000 Uani . . . . . .
C323 C 0.5976(3) 0.56167(14) 0.5055(2) 0.0490 1.0000 Uani . . . . . .
C324 C 0.6714(3) 0.56629(15) 0.5254(2) 0.0538 1.0000 Uani . . . . . .
C325 C 0.6978(2) 0.60423(16) 0.5572(2) 0.0538 1.0000 Uani . . . . . .
C326 C 0.6507(2) 0.63822(14) 0.5682(2) 0.0412 1.0000 Uani . . . . . .
C411 C 0.4351(2) 0.70720(12) 0.32051(17) 0.0337 1.0000 Uani . . . . . .
C412 C 0.3687(2) 0.70034(14) 0.28157(18) 0.0411 1.0000 Uani . . . . . .
C413 C 0.3498(2) 0.72565(16) 0.2250(2) 0.0500 1.0000 Uani . . . . . .
C414 C 0.3955(2) 0.75798(15) 0.2071(2) 0.0495 1.0000 Uani . . . . . .
C415 C 0.4608(3) 0.76544(15) 0.2455(2) 0.0484 1.0000 Uani . . . . . .
C416 C 0.4811(2) 0.73984(13) 0.30131(19) 0.0406 1.0000 Uani . . . . . .
C421 C 0.5602(2) 0.67242(12) 0.39580(18) 0.0363 1.0000 Uani . . . . . .
C422 C 0.6025(2) 0.70603(14) 0.42690(18) 0.0385 1.0000 Uani . . . . . .
C423 C 0.6781(2) 0.70609(16) 0.4289(2) 0.0505 1.0000 Uani . . . . . .
C424 C 0.7115(3) 0.67207(19) 0.3999(3) 0.0687 1.0000 Uani . . . . . .
C425 C 0.6706(3) 0.63924(19) 0.3683(4) 0.0823 1.0000 Uani . . . . . .
C426 C 0.5953(3) 0.63901(16) 0.3656(3) 0.0608 1.0000 Uani . . . . . .
C511 C -0.1654(2) 0.38246(13) 0.19583(18) 0.0373 1.0000 Uani . . . . . .
C512 C -0.2385(2) 0.37535(14) 0.2029(2) 0.0448 1.0000 Uani . . . . . .
C513 C -0.2743(2) 0.33596(16) 0.1856(2) 0.0544 1.0000 Uani . . . . . .
C514 C -0.2383(3) 0.30149(17) 0.1609(3) 0.0589 1.0000 Uani . . . . . .
C515 C -0.1657(3) 0.30672(17) 0.1536(3) 0.0606 1.0000 Uani . . . . . .
C516 C -0.1308(2) 0.34643(15) 0.1697(2) 0.0499 1.0000 Uani . . . . . .
C521 C -0.0670(2) 0.43689(12) 0.15781(18) 0.0362 1.0000 Uani . . . . . .
C522 C -0.0984(2) 0.43990(15) 0.0918(2) 0.0485 1.0000 Uani . . . . . .
C523 C -0.0571(3) 0.44608(17) 0.0400(2) 0.0568 1.0000 Uani . . . . . .
C524 C 0.0174(3) 0.44880(14) 0.0521(2) 0.0534 1.0000 Uani . . . . . .
C525 C 0.0507(3) 0.44547(15) 0.1159(2) 0.0519 1.0000 Uani . . . . . .
C526 C 0.0088(2) 0.43994(14) 0.1678(2) 0.0439 1.0000 Uani . . . . . .
C531 C -0.1748(2) 0.46911(13) 0.2251(2) 0.0404 1.0000 Uani . . . . . .
C532 C -0.2159(3) 0.46991(17) 0.2781(2) 0.0562 1.0000 Uani . . . . . .
C533 C -0.2676(3) 0.50240(19) 0.2851(3) 0.0671 1.0000 Uani . . . . . .
C534 C -0.2803(3) 0.53554(18) 0.2394(3) 0.0658 1.0000 Uani . . . . . .
C535 C -0.2402(3) 0.53656(15) 0.1870(2) 0.0565 1.0000 Uani . . . . . .
C536 C -0.1891(2) 0.50389(13) 0.1803(2) 0.0460 1.0000 Uani . . . . . .
C541 C -0.0643(2) 0.41950(13) 0.28545(18) 0.0396 1.0000 Uani . . . . . .
C542 C -0.0352(2) 0.37827(15) 0.3048(2) 0.0478 1.0000 Uani . . . . . .
C543 C 0.0179(3) 0.37241(19) 0.3577(2) 0.0626 1.0000 Uani . . . . . .
C544 C 0.0447(3) 0.4073(2) 0.3948(2) 0.0709 1.0000 Uani . . . . . .
C545 C 0.0160(4) 0.4483(2) 0.3795(3) 0.0810 1.0000 Uani . . . . . .
C546 C -0.0375(3) 0.45424(17) 0.3264(3) 0.0639 1.0000 Uani . . . . . .
C611 C 0.28154(19) 0.43097(12) 0.24811(17) 0.0317 1.0000 Uani . . . . . .
C612 C 0.2089(2) 0.41746(13) 0.2445(2) 0.0405 1.0000 Uani . . . . . .
C613 C 0.1889(2) 0.37341(15) 0.2510(2) 0.0498 1.0000 Uani . . . . . .
C614 C 0.2422(2) 0.34099(14) 0.2608(2) 0.0448 1.0000 Uani . . . . . .
C615 C 0.3146(2) 0.35289(13) 0.26410(18) 0.0397 1.0000 Uani . . . . . .
C616 C 0.33325(19) 0.39705(13) 0.25825(17) 0.0344 1.0000 Uani . . . . . .
C621 C 0.2986(2) 0.48194(12) 0.15063(18) 0.0341 1.0000 Uani . . . . . .
C622 C 0.2408(2) 0.49912(13) 0.10771(19) 0.0410 1.0000 Uani . . . . . .
C623 C 0.2364(3) 0.49506(15) 0.0392(2) 0.0507 1.0000 Uani . . . . . .
C624 C 0.2903(3) 0.47350(16) 0.0113(2) 0.0550 1.0000 Uani . . . . . .
C625 C 0.3482(3) 0.45504(15) 0.0521(2) 0.0500 1.0000 Uani . . . . . .
C626 C 0.3517(2) 0.45946(13) 0.1199(2) 0.0418 1.0000 Uani . . . . . .
C631 C 0.38664(19) 0.49497(11) 0.26552(17) 0.0319 1.0000 Uani . . . . . .
C632 C 0.4103(2) 0.48502(12) 0.33196(18) 0.0374 1.0000 Uani . . . . . .
C633 C 0.4780(2) 0.49732(13) 0.3635(2) 0.0412 1.0000 Uani . . . . . .
C634 C 0.5263(2) 0.52072(13) 0.3297(2) 0.0440 1.0000 Uani . . . . . .
C635 C 0.5045(2) 0.53204(14) 0.2648(2) 0.0460 1.0000 Uani . . . . . .
C636 C 0.4359(2) 0.51951(13) 0.2337(2) 0.0396 1.0000 Uani . . . . . .
C641 C 0.2519(2) 0.51919(13) 0.26006(18) 0.0356 1.0000 Uani . . . . . .
C642 C 0.2501(2) 0.56280(13) 0.2357(2) 0.0435 1.0000 Uani . . . . . .
C643 C 0.2096(3) 0.59624(15) 0.2605(2) 0.0540 1.0000 Uani . . . . . .
C644 C 0.1702(3) 0.58777(16) 0.3119(2) 0.0573 1.0000 Uani . . . . . .
C645 C 0.1722(3) 0.54582(17) 0.3388(2) 0.0569 1.0000 Uani . . . . . .
C646 C 0.2124(2) 0.51231(15) 0.3131(2) 0.0452 1.0000 Uani . . . . . .
C711 C 0.2322(4) 0.6606(3) 0.0739(3) 0.0864 1.0000 Uani . . . . . .
C712 C 0.3028(5) 0.6375(3) 0.0991(4) 0.1210 1.0000 Uani . . . . . .
C713 C 0.2071(5) 0.6516(5) 0.0052(5) 0.2128 1.0000 Uani . . . . . .
C721 C 0.5743(4) 0.4398(2) 0.0774(3) 0.0722 1.0000 Uani . . . . . .
C722 C 0.6485(6) 0.4305(3) 0.0670(8) 0.2089 1.0000 Uani . . . . . .
C723 C 0.5664(7) 0.4821(3) 0.1047(7) 0.2197 1.0000 Uani . . . . . .
C731 C 0.0066(3) 0.58931(18) 0.1757(3) 0.0744 1.0000 Uani . . . . . .
C732 C 0.0555(5) 0.5591(3) 0.1484(4) 0.1219 1.0000 Uani . . . . . .
C733 C -0.0271(4) 0.5716(3) 0.2318(5) 0.1309 1.0000 Uani . . . . . .
C741 C -0.1194(9) 0.5703(8) 0.4259(5) 0.172(7) 0.345(10) Uiso D . P . . .
C742 C -0.16111(10) 0.6071(9) 0.42449(10) 0.215(8) 0.345(10) Uiso D . P . . .
C743 C -0.0468(12) 0.5787(11) 0.4089(6) 0.172(5) 0.345(10) Uiso D . P . . .
C750 C -0.1265(8) 0.5080(5) 0.4601(5) 0.123(4) 0.655(10) Uiso D . P . . .
C751 C -0.0896(9) 0.5480(5) 0.4365(5) 0.172(7) 0.655(10) Uiso D . P . . .
C752 C -0.1379(11) 0.5838(6) 0.4133(6) 0.215(8) 0.655(10) Uiso D . P . . .
B1 B -0.1188(2) 0.42809(14) 0.2166(2) 0.0363 1.0000 Uani . . . . . .
B2 B 0.3043(2) 0.48196(13) 0.2314(2) 0.0323 1.0000 Uani . . . . . .
H121 H 0.18022(19) 0.66413(11) 0.42217(18) 0.0404 1.0000 Uiso R . . . . .
H131 H 0.1215(2) 0.59345(13) 0.4609(2) 0.0504 1.0000 Uiso R . . . . .
H141 H 0.1216(2) 0.60157(12) 0.5860(2) 0.0486 1.0000 Uiso R . . . . .
H161 H 0.2417(2) 0.68503(12) 0.64974(17) 0.0407 1.0000 Uiso R . . . . .
H162 H 0.1734(2) 0.65677(12) 0.67151(17) 0.0407 1.0000 Uiso R . . . . .
H171 H 0.15140(19) 0.72831(11) 0.69971(17) 0.0387 1.0000 Uiso R . . . . .
H172 H 0.09562(19) 0.71917(11) 0.63256(17) 0.0387 1.0000 Uiso R . . . . .
H221 H 0.35680(18) 0.81331(12) 0.59962(17) 0.0385 1.0000 Uiso R . . . . .
H231 H 0.3862(2) 0.89277(13) 0.5691(2) 0.0493 1.0000 Uiso R . . . . .
H241 H 0.3089(2) 0.90905(12) 0.4586(2) 0.0478 1.0000 Uiso R . . . . .
H261 H 0.2226(2) 0.86676(12) 0.37960(17) 0.0405 1.0000 Uiso R . . . . .
H262 H 0.2420(2) 0.81411(12) 0.38066(17) 0.0405 1.0000 Uiso R . . . . .
H271 H 0.12592(19) 0.84959(11) 0.44590(17) 0.0393 1.0000 Uiso R . . . . .
H272 H 0.11244(19) 0.83063(11) 0.37054(17) 0.0393 1.0000 Uiso R . . . . .
H321 H 0.39502(19) 0.78083(11) 0.38623(18) 0.0405 1.0000 Uiso R . . . . .
H331 H 0.4635(2) 0.85437(12) 0.4040(2) 0.0509 1.0000 Uiso R . . . . .
H341 H 0.5409(2) 0.84884(13) 0.5170(2) 0.0505 1.0000 Uiso R . . . . .
H361 H 0.5572(2) 0.79306(12) 0.60792(18) 0.0445 1.0000 Uiso R . . . . .
H362 H 0.4830(2) 0.76422(12) 0.61037(18) 0.0445 1.0000 Uiso R . . . . .
H371 H 0.59600(19) 0.72210(12) 0.63132(18) 0.0413 1.0000 Uiso R . . . . .
H372 H 0.60598(19) 0.72970(12) 0.55386(18) 0.0413 1.0000 Uiso R . . . . .
H421 H 0.34534(19) 0.63239(12) 0.59746(18) 0.0415 1.0000 Uiso R . . . . .
H431 H 0.2986(2) 0.55301(13) 0.5761(2) 0.0546 1.0000 Uiso R . . . . .
H441 H 0.3062(2) 0.53755(13) 0.4542(2) 0.0552 1.0000 Uiso R . . . . .
H461 H 0.3221(2) 0.63422(12) 0.36752(18) 0.0465 1.0000 Uiso R . . . . .
H462 H 0.3365(2) 0.58150(12) 0.35823(18) 0.0465 1.0000 Uiso R . . . . .
H471 H 0.4652(2) 0.59633(12) 0.39155(19) 0.0459 1.0000 Uiso R . . . . .
H472 H 0.4326(2) 0.61654(12) 0.31978(19) 0.0459 1.0000 Uiso R . . . . .
H1121 H 0.3025(2) 0.73046(13) 0.70278(18) 0.0458 1.0000 Uiso R . . . . .
H1131 H 0.3858(2) 0.75613(14) 0.7927(2) 0.0516 1.0000 Uiso R . . . . .
H1141 H 0.3857(2) 0.83145(16) 0.8255(2) 0.0591 1.0000 Uiso R . . . . .
H1151 H 0.3049(3) 0.88216(15) 0.7641(2) 0.0654 1.0000 Uiso R . . . . .
H1161 H 0.2200(2) 0.85653(13) 0.6746(2) 0.0526 1.0000 Uiso R . . . . .
H1221 H 0.1659(2) 0.85666(12) 0.55303(18) 0.0479 1.0000 Uiso R . . . . .
H1231 H 0.0824(3) 0.91558(14) 0.5611(2) 0.0606 1.0000 Uiso R . . . . .
H1241 H -0.0183(3) 0.90617(16) 0.6222(2) 0.0679 1.0000 Uiso R . . . . .
H1251 H -0.0319(3) 0.83883(16) 0.6788(3) 0.0756 1.0000 Uiso R . . . . .
H1261 H 0.0518(2) 0.77968(14) 0.6718(2) 0.0593 1.0000 Uiso R . . . . .
H2121 H 0.2049(2) 0.76604(12) 0.32745(17) 0.0418 1.0000 Uiso R . . . . .
H2131 H 0.1846(2) 0.72692(13) 0.22600(18) 0.0473 1.0000 Uiso R . . . . .
H2141 H 0.0848(2) 0.67700(13) 0.20537(19) 0.0499 1.0000 Uiso R . . . . .
H2151 H 0.0034(2) 0.66852(14) 0.2858(2) 0.0558 1.0000 Uiso R . . . . .
H2161 H 0.0216(2) 0.70862(14) 0.3861(2) 0.0516 1.0000 Uiso R . . . . .
H2221 H 0.0552(2) 0.70830(14) 0.51474(19) 0.0470 1.0000 Uiso R . . . . .
H2231 H -0.0677(2) 0.70089(18) 0.5370(2) 0.0672 1.0000 Uiso R . . . . .
H2241 H -0.1527(2) 0.7582(2) 0.5079(3) 0.0804 1.0000 Uiso R . . . . .
H2251 H -0.1161(2) 0.82365(17) 0.4563(3) 0.0734 1.0000 Uiso R . . . . .
H2261 H 0.0065(2) 0.83133(14) 0.4331(2) 0.0515 1.0000 Uiso R . . . . .
H3121 H 0.4930(2) 0.72247(13) 0.68935(18) 0.0454 1.0000 Uiso R . . . . .
H3131 H 0.4732(2) 0.69735(15) 0.7958(2) 0.0554 1.0000 Uiso R . . . . .
H3141 H 0.4538(2) 0.62080(15) 0.8149(2) 0.0589 1.0000 Uiso R . . . . .
H3151 H 0.4579(2) 0.56932(15) 0.7272(2) 0.0555 1.0000 Uiso R . . . . .
H3161 H 0.4823(2) 0.59384(13) 0.62190(19) 0.0454 1.0000 Uiso R . . . . .
H3221 H 0.4969(2) 0.59244(13) 0.50121(19) 0.0475 1.0000 Uiso R . . . . .
H3231 H 0.5784(3) 0.53382(14) 0.4835(2) 0.0592 1.0000 Uiso R . . . . .
H3241 H 0.7057(3) 0.54207(15) 0.5167(2) 0.0664 1.0000 Uiso R . . . . .
H3251 H 0.7512(2) 0.60721(16) 0.5724(2) 0.0654 1.0000 Uiso R . . . . .
H3261 H 0.6704(2) 0.66565(14) 0.5912(2) 0.0496 1.0000 Uiso R . . . . .
H4121 H 0.3344(2) 0.67721(14) 0.29421(18) 0.0496 1.0000 Uiso R . . . . .
H4131 H 0.3023(2) 0.72015(16) 0.1970(2) 0.0604 1.0000 Uiso R . . . . .
H4141 H 0.3813(2) 0.77599(15) 0.1665(2) 0.0606 1.0000 Uiso R . . . . .
H4151 H 0.4939(3) 0.78935(15) 0.2333(2) 0.0590 1.0000 Uiso R . . . . .
H4161 H 0.5295(2) 0.74495(13) 0.32808(19) 0.0491 1.0000 Uiso R . . . . .
H4221 H 0.5782(2) 0.73069(14) 0.44834(18) 0.0468 1.0000 Uiso R . . . . .
H4231 H 0.7078(2) 0.73070(16) 0.4512(2) 0.0610 1.0000 Uiso R . . . . .
H4241 H 0.7658(3) 0.67141(19) 0.4020(3) 0.0845 1.0000 Uiso R . . . . .
H4251 H 0.6953(3) 0.61485(19) 0.3467(4) 0.1032 1.0000 Uiso R . . . . .
H4261 H 0.5662(3) 0.61474(16) 0.3417(3) 0.0758 1.0000 Uiso R . . . . .
H5121 H -0.2664(2) 0.39974(14) 0.2212(2) 0.0545 1.0000 Uiso R . . . . .
H5131 H -0.3270(2) 0.33273(16) 0.1913(2) 0.0663 1.0000 Uiso R . . . . .
H5141 H -0.2641(3) 0.27311(17) 0.1483(3) 0.0707 1.0000 Uiso R . . . . .
H5151 H -0.1380(3) 0.28170(17) 0.1366(3) 0.0731 1.0000 Uiso R . . . . .
H5161 H -0.0786(2) 0.34960(15) 0.1625(2) 0.0606 1.0000 Uiso R . . . . .
H5221 H -0.1526(2) 0.43753(15) 0.0815(2) 0.0584 1.0000 Uiso R . . . . .
H5231 H -0.0819(3) 0.44855(17) -0.0062(2) 0.0689 1.0000 Uiso R . . . . .
H5241 H 0.0471(3) 0.45315(14) 0.0150(2) 0.0666 1.0000 Uiso R . . . . .
H5251 H 0.1050(3) 0.44699(15) 0.1253(2) 0.0636 1.0000 Uiso R . . . . .
H5261 H 0.0343(2) 0.43810(14) 0.2139(2) 0.0529 1.0000 Uiso R . . . . .
H5321 H -0.2077(3) 0.44619(17) 0.3123(2) 0.0688 1.0000 Uiso R . . . . .
H5331 H -0.2957(3) 0.50156(19) 0.3238(3) 0.0826 1.0000 Uiso R . . . . .
H5341 H -0.3181(3) 0.55859(18) 0.2439(3) 0.0786 1.0000 Uiso R . . . . .
H5351 H -0.2480(3) 0.56089(15) 0.1537(2) 0.0667 1.0000 Uiso R . . . . .
H5361 H -0.1610(2) 0.50528(13) 0.1416(2) 0.0550 1.0000 Uiso R . . . . .
H5421 H -0.0538(2) 0.35168(15) 0.2789(2) 0.0576 1.0000 Uiso R . . . . .
H5431 H 0.0369(3) 0.34206(19) 0.3690(2) 0.0749 1.0000 Uiso R . . . . .
H5441 H 0.0843(3) 0.4032(2) 0.4324(2) 0.0834 1.0000 Uiso R . . . . .
H5451 H 0.0340(4) 0.4743(2) 0.4070(3) 0.0935 1.0000 Uiso R . . . . .
H5461 H -0.0576(3) 0.48456(17) 0.3171(3) 0.0743 1.0000 Uiso R . . . . .
H6121 H 0.1696(2) 0.44031(13) 0.2370(2) 0.0489 1.0000 Uiso R . . . . .
H6131 H 0.1362(2) 0.36519(15) 0.2486(2) 0.0610 1.0000 Uiso R . . . . .
H6141 H 0.2284(2) 0.30932(14) 0.2655(2) 0.0546 1.0000 Uiso R . . . . .
H6151 H 0.3535(2) 0.32980(13) 0.27068(18) 0.0472 1.0000 Uiso R . . . . .
H6161 H 0.38606(19) 0.40498(13) 0.26142(17) 0.0410 1.0000 Uiso R . . . . .
H6221 H 0.2009(2) 0.51500(13) 0.12676(19) 0.0489 1.0000 Uiso R . . . . .
H6231 H 0.1938(3) 0.50788(15) 0.0104(2) 0.0595 1.0000 Uiso R . . . . .
H6241 H 0.2879(3) 0.47113(16) -0.0378(2) 0.0664 1.0000 Uiso R . . . . .
H6251 H 0.3873(3) 0.43862(15) 0.0326(2) 0.0613 1.0000 Uiso R . . . . .
H6261 H 0.3939(2) 0.44600(13) 0.1483(2) 0.0506 1.0000 Uiso R . . . . .
H6321 H 0.3767(2) 0.46828(12) 0.35761(18) 0.0449 1.0000 Uiso R . . . . .
H6331 H 0.4921(2) 0.48933(13) 0.4109(2) 0.0484 1.0000 Uiso R . . . . .
H6341 H 0.5757(2) 0.52915(13) 0.3519(2) 0.0524 1.0000 Uiso R . . . . .
H6351 H 0.5381(2) 0.54933(14) 0.2398(2) 0.0561 1.0000 Uiso R . . . . .
H6361 H 0.4215(2) 0.52846(13) 0.1867(2) 0.0480 1.0000 Uiso R . . . . .
H6421 H 0.2791(2) 0.57002(13) 0.1990(2) 0.0517 1.0000 Uiso R . . . . .
H6431 H 0.2091(3) 0.62652(15) 0.2409(2) 0.0633 1.0000 Uiso R . . . . .
H6441 H 0.1405(3) 0.61159(16) 0.3295(2) 0.0675 1.0000 Uiso R . . . . .
H6451 H 0.1449(3) 0.53939(17) 0.3769(2) 0.0692 1.0000 Uiso R . . . . .
H6461 H 0.2129(2) 0.48226(15) 0.3335(2) 0.0547 1.0000 Uiso R . . . . .
H7121 H 0.3183(5) 0.6184(3) 0.0635(4) 0.1448 1.0000 Uiso R . . . . .
H7122 H 0.3414(5) 0.6600(3) 0.1125(4) 0.1448 1.0000 Uiso R . . . . .
H7123 H 0.2954(5) 0.6188(3) 0.1381(4) 0.1448 1.0000 Uiso R . . . . .
H7131 H 0.2407(5) 0.6299(5) -0.0123(5) 0.2534 1.0000 Uiso R . . . . .
H7132 H 0.2066(5) 0.6797(5) -0.0206(5) 0.2534 1.0000 Uiso R . . . . .
H7133 H 0.1568(5) 0.6390(5) 0.0011(5) 0.2534 1.0000 Uiso R . . . . .
H7221 H 0.6786(6) 0.4578(3) 0.0753(8) 0.2539 1.0000 Uiso R . . . . .
H7222 H 0.6497(6) 0.4205(3) 0.0206(8) 0.2539 1.0000 Uiso R . . . . .
H7223 H 0.6687(6) 0.4067(3) 0.0981(8) 0.2539 1.0000 Uiso R . . . . .
H7231 H 0.6130(7) 0.4990(3) 0.1052(7) 0.2820 1.0000 Uiso R . . . . .
H7232 H 0.5262(7) 0.4984(3) 0.0776(7) 0.2820 1.0000 Uiso R . . . . .
H7233 H 0.5544(7) 0.4790(3) 0.1509(7) 0.2820 1.0000 Uiso R . . . . .
H7321 H 0.0570(5) 0.5305(3) 0.1730(4) 0.1471 1.0000 Uiso R . . . . .
H7322 H 0.1055(5) 0.5722(3) 0.1525(4) 0.1471 1.0000 Uiso R . . . . .
H7323 H 0.0376(5) 0.5538(3) 0.1008(4) 0.1471 1.0000 Uiso R . . . . .
H7331 H -0.0101(4) 0.5406(3) 0.2410(5) 0.1592 1.0000 Uiso R . . . . .
H7332 H -0.0128(4) 0.5903(3) 0.2717(5) 0.1592 1.0000 Uiso R . . . . .
H7333 H -0.0814(4) 0.5719(3) 0.2208(5) 0.1592 1.0000 Uiso R . . . . .
H7421 H -0.13301(10) 0.6329(9) 0.41028(10) 0.2592 0.35 Uiso R . . . . .
H7422 H -0.17526(10) 0.6130(9) 0.46932(10) 0.2592 0.35 Uiso R . . . . .
H7423 H -0.20598(10) 0.6027(9) 0.39238(10) 0.2592 0.35 Uiso R . . . . .
H7431 H -0.0425(12) 0.6106(11) 0.3974(6) 0.2041 0.35 Uiso R . . . . .
H7432 H -0.0102(12) 0.5714(11) 0.4476(6) 0.2041 0.35 Uiso R . . . . .
H7433 H -0.0377(12) 0.5600(11) 0.3704(6) 0.2041 0.35 Uiso R . . . . .
H7501 H -0.1804(8) 0.5127(5) 0.4540(5) 0.1488 0.65 Uiso R . . . . .
H7502 H -0.1093(8) 0.5031(5) 0.5079(5) 0.1488 0.65 Uiso R . . . . .
H7503 H -0.1144(8) 0.4817(5) 0.4341(5) 0.1488 0.65 Uiso R . . . . .
H7521 H -0.1895(11) 0.5748(6) 0.4156(6) 0.2592 0.65 Uiso R . . . . .
H7522 H -0.1260(11) 0.6103(6) 0.4417(6) 0.2592 0.65 Uiso R . . . . .
H7523 H -0.1315(11) 0.5910(6) 0.3666(6) 0.2592 0.65 Uiso R . . . . .

loop_
_atom_site_aniso_label
_atom_site_aniso_U_11
_atom_site_aniso_U_22
_atom_site_aniso_U_33
_atom_site_aniso_U_23
_atom_site_aniso_U_13
_atom_site_aniso_U_12
Os1 0.02326(6) 0.02392(6) 0.02205(5) 0.00052(4) 0.00514(4) 0.00027(5)
Os2 0.02339(6) 0.02371(6) 0.02369(6) -0.00065(5) 0.00435(4) 0.00033(5)
Cl1 0.0276(4) 0.0342(4) 0.0238(3) 0.0000(3) 0.0039(3) 0.0035(3)
Cl2 0.0269(4) 0.0331(4) 0.0232(3) -0.0003(3) 0.0042(3) 0.0028(3)
P1 0.0286(4) 0.0275(4) 0.0244(4) 0.0003(3) 0.0088(3) 0.0006(3)
P2 0.0252(4) 0.0277(4) 0.0264(4) 0.0027(3) 0.0042(3) 0.0011(3)
P3 0.0261(4) 0.0297(4) 0.0274(4) -0.0013(3) 0.0021(3) 0.0022(3)
P4 0.0318(4) 0.0273(4) 0.0275(4) -0.0024(3) 0.0082(3) 0.0015(3)
O710 0.120(5) 0.202(7) 0.106(4) -0.059(5) -0.009(4) 0.035(5)
O720 0.114(4) 0.069(3) 0.115(4) -0.007(3) -0.007(3) -0.026(3)
O730 0.204(7) 0.054(3) 0.180(6) 0.003(3) -0.124(5) -0.014(3)
N11 0.0273(13) 0.0284(14) 0.0299(14) 0.0013(11) 0.0052(11) -0.0015(11)
N15 0.0349(15) 0.0261(13) 0.0308(14) 0.0013(11) 0.0095(12) -0.0028(11)
N21 0.0303(13) 0.0253(13) 0.0272(13) 0.0007(10) 0.0078(11) -0.0007(11)
N25 0.0355(15) 0.0270(14) 0.0322(15) 0.0027(11) 0.0079(12) -0.0040(11)
N31 0.0305(14) 0.0268(14) 0.0316(14) -0.0023(11) 0.0080(11) -0.0008(11)
N35 0.0335(15) 0.0294(15) 0.0401(16) -0.0038(12) 0.0049(12) -0.0053(12)
N41 0.0290(13) 0.0258(14) 0.0309(14) 0.0006(11) 0.0011(11) -0.0007(11)
N45 0.0382(16) 0.0268(14) 0.0385(16) -0.0021(12) 0.0049(13) -0.0055(12)
C12 0.0360(18) 0.0301(17) 0.0350(18) -0.0034(14) 0.0072(14) -0.0019(14)
C13 0.051(2) 0.0309(18) 0.044(2) -0.0061(16) 0.0103(17) -0.0079(16)
C14 0.046(2) 0.0297(18) 0.046(2) 0.0016(16) 0.0115(17) -0.0074(16)
C16 0.0415(19) 0.0296(17) 0.0307(17) 0.0033(13) 0.0059(14) -0.0018(14)
C17 0.0363(18) 0.0311(17) 0.0295(16) 0.0017(13) 0.0110(14) -0.0018(14)
C22 0.0294(16) 0.0350(18) 0.0319(17) -0.0041(14) 0.0062(13) -0.0049(14)
C23 0.039(2) 0.0358(19) 0.049(2) -0.0071(16) 0.0079(17) -0.0064(15)
C24 0.040(2) 0.0283(17) 0.051(2) 0.0016(16) 0.0098(17) -0.0062(15)
C26 0.0429(19) 0.0302(17) 0.0281(16) 0.0034(13) 0.0060(14) -0.0048(14)
C27 0.0359(18) 0.0295(17) 0.0327(17) 0.0036(14) 0.0035(14) -0.0005(14)
C32 0.0348(17) 0.0299(16) 0.0367(18) 0.0014(14) 0.0137(14) 0.0028(14)
C33 0.050(2) 0.0279(18) 0.050(2) 0.0011(16) 0.0209(18) -0.0011(16)
C34 0.044(2) 0.0301(18) 0.052(2) -0.0058(16) 0.0125(18) -0.0091(16)
C36 0.0400(19) 0.0348(19) 0.0365(19) -0.0049(15) 0.0009(15) -0.0036(15)
C37 0.0291(17) 0.0397(19) 0.0346(18) -0.0013(15) 0.0026(14) -0.0004(14)
C42 0.0326(17) 0.0342(18) 0.0370(18) 0.0080(15) 0.0050(14) 0.0004(14)
C43 0.047(2) 0.037(2) 0.052(2) 0.0135(18) 0.0067(18) -0.0085(17)
C44 0.051(2) 0.0281(18) 0.058(3) 0.0021(17) 0.0026(19) -0.0098(17)
C46 0.052(2) 0.0297(18) 0.0349(19) -0.0061(14) 0.0004(16) -0.0067(16)
C47 0.047(2) 0.0327(18) 0.0355(19) -0.0056(15) 0.0081(16) 0.0013(16)
C111 0.0314(16) 0.0369(18) 0.0262(16) -0.0032(13) 0.0118(13) -0.0018(13)
C112 0.041(2) 0.0385(19) 0.0347(18) -0.0045(15) 0.0029(15) 0.0016(15)
C113 0.041(2) 0.048(2) 0.040(2) -0.0031(17) 0.0010(16) 0.0023(18)
C114 0.039(2) 0.063(3) 0.046(2) -0.017(2) 0.0047(18) -0.0081(19)
C115 0.052(3) 0.047(2) 0.064(3) -0.021(2) 0.001(2) -0.002(2)
C116 0.047(2) 0.037(2) 0.048(2) -0.0075(17) -0.0001(18) 0.0003(17)
C121 0.0348(17) 0.0352(18) 0.0285(16) -0.0016(13) 0.0068(13) 0.0034(14)
C122 0.052(2) 0.0358(19) 0.0323(18) 0.0002(15) 0.0169(16) 0.0081(17)
C123 0.067(3) 0.041(2) 0.043(2) 0.0046(17) 0.019(2) 0.016(2)
C124 0.057(3) 0.050(3) 0.063(3) -0.001(2) 0.018(2) 0.023(2)
C125 0.050(3) 0.059(3) 0.080(3) 0.003(2) 0.035(2) 0.014(2)
C126 0.043(2) 0.044(2) 0.062(3) 0.000(2) 0.0261(19) 0.0037(18)
C211 0.0297(16) 0.0294(17) 0.0286(16) 0.0019(13) 0.0004(13) 0.0046(13)
C212 0.0394(19) 0.0365(19) 0.0286(16) 0.0001(14) 0.0040(14) -0.0026(15)
C213 0.049(2) 0.040(2) 0.0289(17) 0.0015(15) 0.0045(15) 0.0023(17)
C214 0.050(2) 0.039(2) 0.0362(19) -0.0043(16) -0.0084(16) 0.0063(18)
C215 0.040(2) 0.046(2) 0.053(2) -0.0131(19) 0.0004(18) -0.0096(17)
C216 0.039(2) 0.046(2) 0.045(2) -0.0097(17) 0.0066(16) -0.0054(17)
C221 0.0286(16) 0.0387(18) 0.0286(16) -0.0007(14) 0.0036(13) 0.0020(14)
C222 0.0307(18) 0.047(2) 0.040(2) 0.0097(16) 0.0062(15) 0.0023(15)
C223 0.036(2) 0.076(3) 0.056(3) 0.016(2) 0.0120(19) -0.004(2)
C224 0.031(2) 0.089(4) 0.080(4) 0.017(3) 0.018(2) 0.005(2)
C225 0.039(2) 0.065(3) 0.080(3) 0.013(3) 0.014(2) 0.017(2)
C226 0.0347(19) 0.046(2) 0.048(2) 0.0049(18) 0.0063(16) 0.0062(17)
C311 0.0286(16) 0.0374(18) 0.0279(16) 0.0027(14) -0.0002(13) 0.0038(14)
C312 0.0387(19) 0.043(2) 0.0321(17) -0.0003(15) 0.0002(14) 0.0047(16)
C313 0.045(2) 0.059(3) 0.034(2) -0.0004(18) 0.0066(16) 0.0102(19)
C314 0.049(2) 0.057(3) 0.040(2) 0.0158(19) 0.0134(18) 0.0139(19)
C315 0.046(2) 0.047(2) 0.045(2) 0.0127(18) 0.0110(18) 0.0109(18)
C316 0.0372(19) 0.039(2) 0.0373(19) 0.0024(15) 0.0035(15) 0.0059(15)
C321 0.0317(17) 0.0406(19) 0.0266(16) 0.0029(14) 0.0054(13) 0.0074(14)
C322 0.044(2) 0.039(2) 0.0360(19) -0.0002(15) 0.0015(16) 0.0092(16)
C323 0.068(3) 0.042(2) 0.038(2) -0.0012(17) 0.0109(19) 0.015(2)
C324 0.061(3) 0.049(2) 0.056(3) 0.009(2) 0.025(2) 0.022(2)
C325 0.036(2) 0.062(3) 0.066(3) 0.014(2) 0.014(2) 0.014(2)
C326 0.0346(19) 0.044(2) 0.046(2) 0.0062(17) 0.0068(16) 0.0077(16)
C411 0.0397(18) 0.0335(18) 0.0297(17) -0.0020(13) 0.0116(14) 0.0066(14)
C412 0.042(2) 0.049(2) 0.0330(18) 0.0024(16) 0.0070(15) -0.0016(17)
C413 0.048(2) 0.065(3) 0.038(2) 0.006(2) 0.0091(18) 0.008(2)
C414 0.056(3) 0.060(3) 0.035(2) 0.0147(18) 0.0171(18) 0.016(2)
C415 0.058(3) 0.045(2) 0.045(2) 0.0116(18) 0.0144(19) 0.0040(19)
C416 0.046(2) 0.041(2) 0.0355(19) 0.0004(15) 0.0096(16) -0.0008(16)
C421 0.0381(19) 0.0355(19) 0.0381(19) 0.0038(15) 0.0154(15) 0.0050(15)
C422 0.0321(18) 0.050(2) 0.0351(18) 0.0061(16) 0.0099(14) 0.0039(16)
C423 0.034(2) 0.061(3) 0.056(3) 0.017(2) 0.0095(18) -0.0007(18)
C424 0.040(2) 0.067(3) 0.104(4) 0.021(3) 0.029(3) 0.014(2)
C425 0.060(3) 0.061(3) 0.137(6) -0.013(4) 0.056(4) 0.010(3)
C426 0.056(3) 0.047(2) 0.087(4) -0.009(2) 0.038(3) 0.004(2)
C511 0.0346(18) 0.043(2) 0.0345(18) 0.0029(15) 0.0055(14) 0.0007(15)
C512 0.038(2) 0.046(2) 0.052(2) 0.0001(18) 0.0125(17) 0.0006(17)
C513 0.039(2) 0.063(3) 0.063(3) 0.001(2) 0.017(2) -0.008(2)
C514 0.054(3) 0.056(3) 0.067(3) -0.011(2) 0.008(2) -0.016(2)
C515 0.051(3) 0.054(3) 0.078(3) -0.022(3) 0.011(2) -0.002(2)
C516 0.039(2) 0.050(2) 0.063(3) -0.015(2) 0.0132(19) -0.0017(18)
C521 0.0396(19) 0.0350(18) 0.0346(18) 0.0032(15) 0.0073(15) 0.0024(15)
C522 0.050(2) 0.057(3) 0.039(2) 0.0044(19) 0.0072(18) 0.008(2)
C523 0.075(3) 0.064(3) 0.033(2) 0.009(2) 0.013(2) 0.018(2)
C524 0.070(3) 0.043(2) 0.054(3) 0.0112(19) 0.033(2) 0.011(2)
C525 0.047(2) 0.049(2) 0.063(3) 0.007(2) 0.020(2) 0.0006(19)
C526 0.041(2) 0.046(2) 0.045(2) 0.0023(18) 0.0073(17) -0.0024(17)
C531 0.0377(19) 0.041(2) 0.042(2) -0.0044(16) 0.0029(16) -0.0006(16)
C532 0.060(3) 0.058(3) 0.054(3) -0.002(2) 0.020(2) 0.011(2)
C533 0.066(3) 0.070(3) 0.070(3) -0.009(3) 0.029(3) 0.013(3)
C534 0.057(3) 0.058(3) 0.082(4) -0.019(3) 0.005(3) 0.018(2)
C535 0.063(3) 0.043(2) 0.061(3) -0.008(2) -0.004(2) 0.014(2)
C536 0.051(2) 0.038(2) 0.048(2) -0.0036(18) 0.0036(19) 0.0012(18)
C541 0.043(2) 0.045(2) 0.0328(18) 0.0033(16) 0.0098(15) 0.0002(17)
C542 0.052(2) 0.051(2) 0.041(2) 0.0003(18) 0.0087(18) 0.0099(19)
C543 0.066(3) 0.076(3) 0.045(2) 0.008(2) 0.005(2) 0.028(3)
C544 0.070(3) 0.094(4) 0.044(3) -0.003(3) -0.010(2) 0.020(3)
C545 0.095(4) 0.072(4) 0.067(4) -0.013(3) -0.026(3) -0.003(3)
C546 0.078(3) 0.050(3) 0.058(3) -0.004(2) -0.015(3) -0.001(2)
C611 0.0328(17) 0.0342(18) 0.0284(16) -0.0011(13) 0.0048(13) 0.0013(14)
C612 0.0342(19) 0.042(2) 0.046(2) -0.0002(17) 0.0083(16) 0.0029(16)
C613 0.042(2) 0.051(2) 0.060(3) -0.005(2) 0.019(2) -0.0128(19)
C614 0.058(3) 0.037(2) 0.042(2) 0.0003(16) 0.0140(18) -0.0092(18)
C615 0.048(2) 0.0342(19) 0.0355(19) 0.0003(15) 0.0001(15) 0.0032(17)
C616 0.0324(18) 0.037(2) 0.0327(18) 0.0003(14) 0.0012(14) 0.0009(14)
C621 0.0373(18) 0.0315(17) 0.0338(18) 0.0009(14) 0.0054(14) -0.0024(14)
C622 0.043(2) 0.040(2) 0.040(2) 0.0051(16) 0.0018(16) 0.0034(16)
C623 0.062(3) 0.049(2) 0.038(2) 0.0071(18) -0.0070(19) -0.005(2)
C624 0.074(3) 0.060(3) 0.032(2) 0.0043(19) 0.011(2) -0.013(2)
C625 0.060(3) 0.055(3) 0.038(2) -0.0053(19) 0.0183(19) -0.008(2)
C626 0.045(2) 0.042(2) 0.039(2) -0.0013(16) 0.0098(16) 0.0030(17)
C631 0.0352(17) 0.0272(16) 0.0341(17) -0.0016(13) 0.0068(14) 0.0040(13)
C632 0.044(2) 0.0307(18) 0.0374(19) -0.0011(15) 0.0057(16) -0.0012(15)
C633 0.049(2) 0.0353(19) 0.0369(19) -0.0021(15) -0.0045(16) 0.0020(16)
C634 0.0335(19) 0.040(2) 0.057(2) -0.0131(18) 0.0014(17) 0.0003(16)
C635 0.041(2) 0.046(2) 0.053(2) -0.0071(19) 0.0152(18) -0.0080(17)
C636 0.040(2) 0.040(2) 0.040(2) 0.0008(16) 0.0095(16) -0.0018(16)
C641 0.0352(18) 0.0386(19) 0.0323(18) -0.0025(15) 0.0020(14) 0.0059(15)
C642 0.049(2) 0.034(2) 0.046(2) -0.0025(16) 0.0011(18) 0.0069(17)
C643 0.061(3) 0.039(2) 0.058(3) -0.009(2) -0.007(2) 0.014(2)
C644 0.052(3) 0.057(3) 0.060(3) -0.023(2) -0.005(2) 0.019(2)
C645 0.050(3) 0.071(3) 0.052(3) -0.015(2) 0.016(2) 0.012(2)
C646 0.050(2) 0.046(2) 0.041(2) -0.0058(17) 0.0096(18) 0.0084(18)
C711 0.079(4) 0.117(6) 0.063(4) -0.016(4) 0.007(3) -0.016(4)
C712 0.151(8) 0.134(7) 0.078(5) 0.010(5) 0.011(5) 0.013(6)
C713 0.079(6) 0.44(2) 0.118(8) -0.102(11) -0.005(5) 0.005(9)
C721 0.093(4) 0.069(3) 0.058(3) 0.004(3) 0.019(3) -0.019(3)
C722 0.135(9) 0.091(7) 0.41(2) 0.087(10) 0.066(12) 0.021(6)
C723 0.260(14) 0.146(9) 0.300(16) -0.142(10) 0.216(13) -0.129(9)
C731 0.076(4) 0.048(3) 0.086(4) -0.011(3) -0.038(3) -0.010(3)
C732 0.155(8) 0.126(7) 0.086(5) -0.040(5) 0.023(5) 0.016(6)
C733 0.070(5) 0.148(8) 0.179(9) -0.051(7) 0.036(5) -0.036(5)
B1 0.037(2) 0.038(2) 0.034(2) 0.0011(17) 0.0063(16) -0.0005(17)
B2 0.0308(19) 0.033(2) 0.034(2) 0.0019(16) 0.0057(15) 0.0044(15)

loop_
_atom_type_symbol
_atom_type_scat_dispersion_real
_atom_type_scat_dispersion_imag
_atom_type_scat_Cromer_Mann_a1
_atom_type_scat_Cromer_Mann_b1
_atom_type_scat_Cromer_Mann_a2
_atom_type_scat_Cromer_Mann_b2
_atom_type_scat_Cromer_Mann_a3
_atom_type_scat_Cromer_Mann_b3
_atom_type_scat_Cromer_Mann_a4
_atom_type_scat_Cromer_Mann_b4
_atom_type_scat_Cromer_Mann_c
_atom_type_scat_source
C 0.0033 0.0016 2.3100 20.8439 1.0200 10.2075 1.5886 0.5687 0.8650 51.6512 0.2156 'International Tables Vol C 4.2.6.8 and 6.1.1.4'
H 0.0000 0.0000 0.4930 10.5109 0.3229 26.1257 0.1402 3.1424 0.0408 57.7998 0.0030 'International Tables Vol C 4.2.6.8 and 6.1.1.4'
B 0.0013 0.0007 2.0545 23.2185 1.3326 1.0210 1.0979 60.3498 0.7068 0.1403 -0.1932 'International Tables Vol C 4.2.6.8 and 6.1.1.4'
Cl 0.1484 0.1585 11.4604 0.0104 7.1964 1.1662 6.2556 18.5194 1.6455 47.7784 -9.5574 'International Tables Vol C 4.2.6.8 and 6.1.1.4'
N 0.0061 0.0033 12.2126 0.0057 3.1322 9.8933 2.0125 28.9975 1.1663 0.5826 -11.5290 'International Tables Vol C 4.2.6.8 and 6.1.1.4'
O 0.0106 0.0060 3.0485 13.2771 2.2868 5.7011 1.5463 0.3239 0.8670 32.9089 0.2508 'International Tables Vol C 4.2.6.8 and 6.1.1.4'
Os -1.2165 7.6030 28.1894 1.6290 16.1550 8.9795 14.9305 0.3827 5.6759 48.1647 11.0005 'International Tables Vol C 4.2.6.8 and 6.1.1.4'
P 0.1023 0.0942 6.4345 1.9067 4.1791 27.1570 1.7800 0.5260 1.4908 68.1645 1.1149 'International Tables Vol C 4.2.6.8 and 6.1.1.4'

loop_
_exptl_crystal_face_index_h
_exptl_crystal_face_index_k
_exptl_crystal_face_index_l
_exptl_crystal_face_perp_dist
-3 -4 -1 0.042
7 3 1 0.133
0 -1 2 0.165
0 1 -3 0.308
-1 -15 -2 0.133
-1 8 1 0.213
4 -1 0 0.137
1 10 0 0.186
4 -7 -6 0.230
-8 5 -9 0.131
-2 0 3 0.177

loop_
_geom_angle_atom_site_label_1
_geom_angle_site_symmetry_1
_geom_angle_atom_site_label_2
_geom_angle_site_symmetry_2
_geom_angle_atom_site_label_3
_geom_angle_site_symmetry_3
_geom_angle
_geom_angle_publ_flag
Cl1 . Os1 . Cl2 . 78.51(2) yes
Cl1 . Os1 . P1 . 92.37(3) yes
Cl2 . Os1 . P1 . 170.72(3) yes
Cl1 . Os1 . P2 . 171.41(3) yes
Cl2 . Os1 . P2 . 92.91(3) yes
P1 . Os1 . P2 . 96.22(3) yes
Cl1 . Os1 . N11 . 87.98(8) yes
Cl2 . Os1 . N11 . 84.77(8) yes
P1 . Os1 . N11 . 93.27(8) yes
P2 . Os1 . N11 . 91.56(8) yes
Cl1 . Os1 . N21 . 87.06(8) yes
Cl2 . Os1 . N21 . 91.09(7) yes
P1 . Os1 . N21 . 90.16(7) yes
P2 . Os1 . N21 . 92.86(8) yes
N11 . Os1 . N21 . 174.09(10) yes
Cl1 . Os2 . Cl2 . 79.10(2) yes
Cl1 . Os2 . P3 . 90.00(3) yes
Cl2 . Os2 . P3 . 169.02(3) yes
Cl1 . Os2 . P4 . 172.82(3) yes
Cl2 . Os2 . P4 . 93.72(3) yes
P3 . Os2 . P4 . 97.17(3) yes
Cl1 . Os2 . N31 . 88.07(8) yes
Cl2 . Os2 . N31 . 85.07(8) yes
P3 . Os2 . N31 . 93.31(8) yes
P4 . Os2 . N31 . 91.11(8) yes
Cl1 . Os2 . N41 . 86.91(8) yes
Cl2 . Os2 . N41 . 88.27(8) yes
P3 . Os2 . N41 . 92.51(8) yes
P4 . Os2 . N41 . 93.14(8) yes
N31 . Os2 . N41 . 172.32(11) yes
Os1 . Cl1 . Os2 . 101.46(3) yes
Os1 . Cl2 . Os2 . 100.91(3) yes
Os1 . P1 . C17 . 111.57(11) yes
Os1 . P1 . C111 . 117.13(10) yes
C17 . P1 . C111 . 100.71(16) yes
Os1 . P1 . C121 . 122.27(11) yes
C17 . P1 . C121 . 103.34(16) yes
C111 . P1 . C121 . 98.81(16) yes
Os1 . P2 . C27 . 112.86(12) yes
Os1 . P2 . C211 . 116.30(11) yes
C27 . P2 . C211 . 99.99(16) yes
Os1 . P2 . C221 . 120.95(11) yes
C27 . P2 . C221 . 104.62(16) yes
C211 . P2 . C221 . 99.25(15) yes
Os2 . P3 . C37 . 111.85(12) yes
Os2 . P3 . C311 . 116.09(11) yes
C37 . P3 . C311 . 100.37(16) yes
Os2 . P3 . C321 . 122.22(11) yes
C37 . P3 . C321 . 104.09(16) yes
C311 . P3 . C321 . 99.30(15) yes
Os2 . P4 . C47 . 112.48(12) yes
Os2 . P4 . C411 . 116.33(11) yes
C47 . P4 . C411 . 101.28(17) yes
Os2 . P4 . C421 . 120.53(13) yes
C47 . P4 . C421 . 103.85(17) yes
C411 . P4 . C421 . 99.81(16) yes
Os1 . N11 . N15 . 126.8(2) yes
Os1 . N11 . C12 . 127.5(2) yes
N15 . N11 . C12 . 105.5(3) yes
N11 . N15 . C14 . 110.5(3) yes
N11 . N15 . C16 . 123.4(3) yes
C14 . N15 . C16 . 126.0(3) yes
Os1 . N21 . N25 . 127.6(2) yes
Os1 . N21 . C22 . 127.1(2) yes
N25 . N21 . C22 . 105.1(3) yes
N21 . N25 . C24 . 110.8(3) yes
N21 . N25 . C26 . 124.1(3) yes
C24 . N25 . C26 . 124.7(3) yes
Os2 . N31 . N35 . 127.3(2) yes
Os2 . N31 . C32 . 127.3(2) yes
N35 . N31 . C32 . 105.4(3) yes
N31 . N35 . C34 . 110.4(3) yes
N31 . N35 . C36 . 123.5(3) yes
C34 . N35 . C36 . 125.6(3) yes
Os2 . N41 . N45 . 126.9(2) yes
Os2 . N41 . C42 . 127.5(2) yes
N45 . N41 . C42 . 105.5(3) yes
N41 . N45 . C44 . 110.4(3) yes
N41 . N45 . C46 . 123.7(3) yes
C44 . N45 . C46 . 125.2(3) yes
N11 . C12 . C13 . 111.0(3) yes
N11 . C12 . H121 . 124.5 no
C13 . C12 . H121 . 124.5 no
C12 . C13 . C14 . 105.3(3) yes
C12 . C13 . H131 . 127.3 no
C14 . C13 . H131 . 127.3 no
C13 . C14 . N15 . 107.6(3) yes
C13 . C14 . H141 . 126.2 no
N15 . C14 . H141 . 126.2 no
N15 . C16 . C17 . 112.5(3) yes
N15 . C16 . H161 . 108.7 no
C17 . C16 . H161 . 108.7 no
N15 . C16 . H162 . 108.7 no
C17 . C16 . H162 . 108.7 no
H161 . C16 . H162 . 109.5 no
C16 . C17 . P1 . 112.2(2) yes
C16 . C17 . H171 . 108.8 no
P1 . C17 . H171 . 108.8 no
C16 . C17 . H172 . 108.8 no
P1 . C17 . H172 . 108.8 no
H171 . C17 . H172 . 109.5 no
N21 . C22 . C23 . 111.0(3) yes
N21 . C22 . H221 . 124.5 no
C23 . C22 . H221 . 124.5 no
C22 . C23 . C24 . 105.6(3) yes
C22 . C23 . H231 . 127.2 no
C24 . C23 . H231 . 127.2 no
C23 . C24 . N25 . 107.4(3) yes
C23 . C24 . H241 . 126.3 no
N25 . C24 . H241 . 126.3 no
N25 . C26 . C27 . 113.4(3) yes
N25 . C26 . H261 . 108.5 no
C27 . C26 . H261 . 108.5 no
N25 . C26 . H262 . 108.5 no
C27 . C26 . H262 . 108.5 no
H261 . C26 . H262 . 109.5 no
C26 . C27 . P2 . 112.2(2) yes
C26 . C27 . H271 . 108.8 no
P2 . C27 . H271 . 108.8 no
C26 . C27 . H272 . 108.8 no
P2 . C27 . H272 . 108.8 no
H271 . C27 . H272 . 109.5 no
N31 . C32 . C33 . 110.9(3) yes
N31 . C32 . H321 . 124.5 no
C33 . C32 . H321 . 124.5 no
C32 . C33 . C34 . 105.3(3) yes
C32 . C33 . H331 . 127.3 no
C34 . C33 . H331 . 127.3 no
C33 . C34 . N35 . 108.0(3) yes
C33 . C34 . H341 . 126.0 no
N35 . C34 . H341 . 126.0 no
N35 . C36 . C37 . 113.5(3) yes
N35 . C36 . H361 . 108.5 no
C37 . C36 . H361 . 108.5 no
N35 . C36 . H362 . 108.5 no
C37 . C36 . H362 . 108.5 no
H361 . C36 . H362 . 109.5 no
C36 . C37 . P3 . 112.1(2) yes
C36 . C37 . H371 . 108.8 no
P3 . C37 . H371 . 108.8 no
C36 . C37 . H372 . 108.8 no
P3 . C37 . H372 . 108.8 no
H371 . C37 . H372 . 109.5 no
N41 . C42 . C43 . 110.9(3) yes
N41 . C42 . H421 . 124.6 no
C43 . C42 . H421 . 124.6 no
C42 . C43 . C44 . 105.1(3) yes
C42 . C43 . H431 . 127.4 no
C44 . C43 . H431 . 127.4 no
C43 . C44 . N45 . 108.1(3) yes
C43 . C44 . H441 . 126.0 no
N45 . C44 . H441 . 126.0 no
N45 . C46 . C47 . 113.1(3) yes
N45 . C46 . H461 . 108.6 no
C47 . C46 . H461 . 108.6 no
N45 . C46 . H462 . 108.6 no
C47 . C46 . H462 . 108.6 no
H461 . C46 . H462 . 109.5 no
C46 . C47 . P4 . 112.2(3) yes
C46 . C47 . H471 . 108.8 no
P4 . C47 . H471 . 108.8 no
C46 . C47 . H472 . 108.8 no
P4 . C47 . H472 . 108.8 no
H471 . C47 . H472 . 109.5 no
P1 . C111 . C112 . 120.3(3) yes
P1 . C111 . C116 . 121.7(3) yes
C112 . C111 . C116 . 118.0(3) yes
C111 . C112 . C113 . 120.9(4) yes
C111 . C112 . H1121 . 119.6 no
C113 . C112 . H1121 . 119.6 no
C112 . C113 . C114 . 120.7(4) yes
C112 . C113 . H1131 . 119.7 no
C114 . C113 . H1131 . 119.7 no
C113 . C114 . C115 . 119.3(4) yes
C113 . C114 . H1141 . 120.4 no
C115 . C114 . H1141 . 120.4 no
C114 . C115 . C116 . 120.1(4) yes
C114 . C115 . H1151 . 119.9 no
C116 . C115 . H1151 . 119.9 no
C115 . C116 . C111 . 121.0(4) yes
C115 . C116 . H1161 . 119.5 no
C111 . C116 . H1161 . 119.5 no
P1 . C121 . C122 . 119.2(3) yes
P1 . C121 . C126 . 122.1(3) yes
C122 . C121 . C126 . 118.6(3) yes
C121 . C122 . C123 . 120.5(4) yes
C121 . C122 . H1221 . 119.7 no
C123 . C122 . H1221 . 119.7 no
C122 . C123 . C124 . 120.3(4) yes
C122 . C123 . H1231 . 119.8 no
C124 . C123 . H1231 . 119.8 no
C123 . C124 . C125 . 119.4(4) yes
C123 . C124 . H1241 . 120.3 no
C125 . C124 . H1241 . 120.3 no
C124 . C125 . C126 . 120.6(4) yes
C124 . C125 . H1251 . 119.7 no
C126 . C125 . H1251 . 119.7 no
C125 . C126 . C121 . 120.5(4) yes
C125 . C126 . H1261 . 119.7 no
C121 . C126 . H1261 . 119.7 no
P2 . C211 . C212 . 120.1(3) yes
P2 . C211 . C216 . 122.8(3) yes
C212 . C211 . C216 . 117.1(3) yes
C211 . C212 . C213 . 121.4(3) yes
C211 . C212 . H2121 . 119.3 no
C213 . C212 . H2121 . 119.3 no
C212 . C213 . C214 . 120.3(4) yes
C212 . C213 . H2131 . 119.8 no
C214 . C213 . H2131 . 119.8 no
C213 . C214 . C215 . 119.1(4) yes
C213 . C214 . H2141 . 120.5 no
C215 . C214 . H2141 . 120.5 no
C214 . C215 . C216 . 120.7(4) yes
C214 . C215 . H2151 . 119.7 no
C216 . C215 . H2151 . 119.7 no
C211 . C216 . C215 . 121.4(4) yes
C211 . C216 . H2161 . 119.3 no
C215 . C216 . H2161 . 119.3 no
P2 . C221 . C222 . 118.5(3) yes
P2 . C221 . C226 . 122.5(3) yes
C222 . C221 . C226 . 118.7(3) yes
C221 . C222 . C223 . 120.4(4) yes
C221 . C222 . H2221 . 119.8 no
C223 . C222 . H2221 . 119.8 no
C222 . C223 . C224 . 120.1(4) yes
C222 . C223 . H2231 . 120.0 no
C224 . C223 . H2231 . 120.0 no
C223 . C224 . C225 . 120.3(4) yes
C223 . C224 . H2241 . 119.8 no
C225 . C224 . H2241 . 119.8 no
C224 . C225 . C226 . 119.8(4) yes
C224 . C225 . H2251 . 120.1 no
C226 . C225 . H2251 . 120.1 no
C225 . C226 . C221 . 120.6(4) yes
C225 . C226 . H2261 . 119.7 no
C221 . C226 . H2261 . 119.7 no
P3 . C311 . C312 . 122.4(3) yes
P3 . C311 . C316 . 119.9(3) yes
C312 . C311 . C316 . 117.7(3) yes
C311 . C312 . C313 . 121.0(4) yes
C311 . C312 . H3121 . 119.5 no
C313 . C312 . H3121 . 119.5 no
C312 . C313 . C314 . 120.3(4) yes
C312 . C313 . H3131 . 119.8 no
C314 . C313 . H3131 . 119.8 no
C313 . C314 . C315 . 119.4(4) yes
C313 . C314 . H3141 . 120.3 no
C315 . C314 . H3141 . 120.3 no
C314 . C315 . C316 . 120.3(4) yes
C314 . C315 . H3151 . 119.8 no
C316 . C315 . H3151 . 119.8 no
C311 . C316 . C315 . 121.2(4) yes
C311 . C316 . H3161 . 119.4 no
C315 . C316 . H3161 . 119.4 no
P3 . C321 . C322 . 119.0(3) yes
P3 . C321 . C326 . 122.2(3) yes
C322 . C321 . C326 . 118.7(3) yes
C321 . C322 . C323 . 120.4(4) yes
C321 . C322 . H3221 . 119.8 no
C323 . C322 . H3221 . 119.8 no
C322 . C323 . C324 . 119.9(4) yes
C322 . C323 . H3231 . 120.0 no
C324 . C323 . H3231 . 120.0 no
C323 . C324 . C325 . 120.1(4) yes
C323 . C324 . H3241 . 119.9 no
C325 . C324 . H3241 . 119.9 no
C324 . C325 . C326 . 120.2(4) yes
C324 . C325 . H3251 . 119.9 no
C326 . C325 . H3251 . 119.9 no
C321 . C326 . C325 . 120.7(4) yes
C321 . C326 . H3261 . 119.7 no
C325 . C326 . H3261 . 119.7 no
P4 . C411 . C412 . 121.2(3) yes
P4 . C411 . C416 . 120.7(3) yes
C412 . C411 . C416 . 118.1(3) yes
C411 . C412 . C413 . 120.2(4) yes
C411 . C412 . H4121 . 119.9 no
C413 . C412 . H4121 . 119.9 no
C412 . C413 . C414 . 121.0(4) yes
C412 . C413 . H4131 . 119.5 no
C414 . C413 . H4131 . 119.5 no
C413 . C414 . C415 . 119.5(4) yes
C413 . C414 . H4141 . 120.3 no
C415 . C414 . H4141 . 120.2 no
C414 . C415 . C416 . 120.2(4) yes
C414 . C415 . H4151 . 119.9 no
C416 . C415 . H4151 . 119.9 no
C411 . C416 . C415 . 121.0(4) yes
C411 . C416 . H4161 . 119.5 no
C415 . C416 . H4161 . 119.5 no
P4 . C421 . C422 . 118.8(3) yes
P4 . C421 . C426 . 123.1(3) yes
C422 . C421 . C426 . 118.1(4) yes
C421 . C422 . C423 . 121.3(4) yes
C421 . C422 . H4221 . 119.4 no
C423 . C422 . H4221 . 119.4 no
C422 . C423 . C424 . 119.4(5) yes
C422 . C423 . H4231 . 120.3 no
C424 . C423 . H4231 . 120.3 no
C423 . C424 . C425 . 119.9(4) yes
C423 . C424 . H4241 . 120.0 no
C425 . C424 . H4241 . 120.0 no
C424 . C425 . C426 . 121.2(5) yes
C424 . C425 . H4251 . 119.4 no
C426 . C425 . H4251 . 119.4 no
C421 . C426 . C425 . 120.1(5) yes
C421 . C426 . H4261 . 120.0 no
C425 . C426 . H4261 . 120.0 no
C512 . C511 . C516 . 114.5(4) yes
C512 . C511 . B1 . 125.6(4) yes
C516 . C511 . B1 . 119.9(3) yes
C511 . C512 . C513 . 123.0(4) yes
C511 . C512 . H5121 . 118.5 no
C513 . C512 . H5121 . 118.5 no
C512 . C513 . C514 . 120.6(4) yes
C512 . C513 . H5131 . 119.7 no
C514 . C513 . H5131 . 119.7 no
C513 . C514 . C515 . 118.6(4) yes
C513 . C514 . H5141 . 120.7 no
C515 . C514 . H5141 . 120.7 no
C514 . C515 . C516 . 120.3(4) yes
C514 . C515 . H5151 . 119.8 no
C516 . C515 . H5151 . 119.8 no
C511 . C516 . C515 . 123.0(4) yes
C511 . C516 . H5161 . 118.5 no
C515 . C516 . H5161 . 118.5 no
C522 . C521 . C526 . 115.1(4) yes
C522 . C521 . B1 . 120.2(3) yes
C526 . C521 . B1 . 124.7(3) yes
C521 . C522 . C523 . 122.6(4) yes
C521 . C522 . H5221 . 118.7 no
C523 . C522 . H5221 . 118.7 no
C522 . C523 . C524 . 120.4(4) yes
C522 . C523 . H5231 . 119.8 no
C524 . C523 . H5231 . 119.8 no
C523 . C524 . C525 . 119.1(4) yes
C523 . C524 . H5241 . 120.4 no
C525 . C524 . H5241 . 120.4 no
C524 . C525 . C526 . 120.2(4) yes
C524 . C525 . H5251 . 119.9 no
C526 . C525 . H5251 . 119.9 no
C525 . C526 . C521 . 122.6(4) yes
C525 . C526 . H5261 . 118.7 no
C521 . C526 . H5261 . 118.7 no
C532 . C531 . C536 . 114.7(4) yes
C532 . C531 . B1 . 120.4(4) yes
C536 . C531 . B1 . 124.8(4) yes
C531 . C532 . C533 . 122.6(5) yes
C531 . C532 . H5321 . 118.7 no
C533 . C532 . H5321 . 118.7 no
C532 . C533 . C534 . 120.5(5) yes
C532 . C533 . H5331 . 119.8 no
C534 . C533 . H5331 . 119.8 no
C533 . C534 . C535 . 118.9(5) yes
C533 . C534 . H5341 . 120.5 no
C535 . C534 . H5341 . 120.5 no
C534 . C535 . C536 . 120.1(5) yes
C534 . C535 . H5351 . 120.0 no
C536 . C535 . H5351 . 120.0 no
C531 . C536 . C535 . 123.2(4) yes
C531 . C536 . H5361 . 118.4 no
C535 . C536 . H5361 . 118.4 no
C542 . C541 . C546 . 114.1(4) yes
C542 . C541 . B1 . 123.8(4) yes
C546 . C541 . B1 . 121.8(4) yes
C541 . C542 . C543 . 123.2(5) yes
C541 . C542 . H5421 . 118.4 no
C543 . C542 . H5421 . 118.4 no
C542 . C543 . C544 . 120.8(5) yes
C542 . C543 . H5431 . 119.6 no
C544 . C543 . H5431 . 119.6 no
C543 . C544 . C545 . 118.3(5) yes
C543 . C544 . H5441 . 120.9 no
C545 . C544 . H5441 . 120.9 no
C544 . C545 . C546 . 121.0(5) yes
C544 . C545 . H5451 . 119.5 no
C546 . C545 . H5451 . 119.5 no
C541 . C546 . C545 . 122.5(5) yes
C541 . C546 . H5461 . 118.8 no
C545 . C546 . H5461 . 118.8 no
C612 . C611 . C616 . 115.3(3) yes
C612 . C611 . B2 . 122.2(3) yes
C616 . C611 . B2 . 122.0(3) yes
C611 . C612 . C613 . 122.7(4) yes
C611 . C612 . H6121 . 118.7 no
C613 . C612 . H6121 . 118.7 no
C612 . C613 . C614 . 119.8(4) yes
C612 . C613 . H6131 . 120.1 no
C614 . C613 . H6131 . 120.1 no
C613 . C614 . C615 . 119.4(4) yes
C613 . C614 . H6141 . 120.3 no
C615 . C614 . H6141 . 120.3 no
C614 . C615 . C616 . 119.8(4) yes
C614 . C615 . H6151 . 120.1 no
C616 . C615 . H6151 . 120.1 no
C611 . C616 . C615 . 123.0(3) yes
C611 . C616 . H6161 . 118.5 no
C615 . C616 . H6161 . 118.5 no
C622 . C621 . C626 . 115.0(3) yes
C622 . C621 . B2 . 125.4(3) yes
C626 . C621 . B2 . 119.3(3) yes
C621 . C622 . C623 . 122.7(4) yes
C621 . C622 . H6221 . 118.6 no
C623 . C622 . H6221 . 118.6 no
C622 . C623 . C624 . 120.2(4) yes
C622 . C623 . H6231 . 119.9 no
C624 . C623 . H6231 . 119.9 no
C623 . C624 . C625 . 119.1(4) yes
C623 . C624 . H6241 . 120.4 no
C625 . C624 . H6241 . 120.4 no
C624 . C625 . C626 . 119.7(4) yes
C624 . C625 . H6251 . 120.1 no
C626 . C625 . H6251 . 120.1 no
C621 . C626 . C625 . 123.2(4) yes
C621 . C626 . H6261 . 118.4 no
C625 . C626 . H6261 . 118.4 no
C632 . C631 . C636 . 114.9(3) yes
C632 . C631 . B2 . 121.2(3) yes
C636 . C631 . B2 . 123.7(3) yes
C631 . C632 . C633 . 123.1(4) yes
C631 . C632 . H6321 . 118.5 no
C633 . C632 . H6321 . 118.5 no
C632 . C633 . C634 . 120.3(4) yes
C632 . C633 . H6331 . 119.8 no
C634 . C633 . H6331 . 119.8 no
C633 . C634 . C635 . 118.4(4) yes
C633 . C634 . H6341 . 120.8 no
C635 . C634 . H6341 . 120.8 no
C634 . C635 . C636 . 120.5(4) yes
C634 . C635 . H6351 . 119.7 no
C636 . C635 . H6351 . 119.7 no
C631 . C636 . C635 . 122.7(4) yes
C631 . C636 . H6361 . 118.7 no
C635 . C636 . H6361 . 118.7 no
C642 . C641 . C646 . 114.9(4) yes
C642 . C641 . B2 . 120.4(3) yes
C646 . C641 . B2 . 124.4(3) yes
C641 . C642 . C643 . 122.9(4) yes
C641 . C642 . H6421 . 118.6 no
C643 . C642 . H6421 . 118.6 no
C642 . C643 . C644 . 120.2(4) yes
C642 . C643 . H6431 . 119.9 no
C644 . C643 . H6431 . 119.9 no
C643 . C644 . C645 . 119.0(4) yes
C643 . C644 . H6441 . 120.5 no
C645 . C644 . H6441 . 120.5 no
C644 . C645 . C646 . 120.4(4) yes
C644 . C645 . H6451 . 119.8 no
C646 . C645 . H6451 . 119.8 no
C645 . C646 . C641 . 122.6(4) yes
C645 . C646 . H6461 . 118.7 no
C641 . C646 . H6461 . 118.7 no
O710 . C711 . C712 . 122.9(7) yes
O710 . C711 . C713 . 123.4(8) yes
C712 . C711 . C713 . 113.6(8) yes
C711 . C712 . H7121 . 109.5 no
C711 . C712 . H7122 . 109.5 no
H7121 . C712 . H7122 . 109.5 no
C711 . C712 . H7123 . 109.5 no
H7121 . C712 . H7123 . 109.5 no
H7122 . C712 . H7123 . 109.5 no
C711 . C713 . H7131 . 109.5 no
C711 . C713 . H7132 . 109.5 no
H7131 . C713 . H7132 . 109.5 no
C711 . C713 . H7133 . 109.5 no
H7131 . C713 . H7133 . 109.5 no
H7132 . C713 . H7133 . 109.5 no
O720 . C721 . C722 . 122.4(7) yes
O720 . C721 . C723 . 124.4(7) yes
C722 . C721 . C723 . 112.5(8) yes
C721 . C722 . H7221 . 109.5 no
C721 . C722 . H7222 . 109.4 no
H7221 . C722 . H7222 . 109.5 no
C721 . C722 . H7223 . 109.5 no
H7221 . C722 . H7223 . 109.5 no
H7222 . C722 . H7223 . 109.5 no
C721 . C723 . H7231 . 109.5 no
C721 . C723 . H7232 . 109.5 no
H7231 . C723 . H7232 . 109.5 no
C721 . C723 . H7233 . 109.5 no
H7231 . C723 . H7233 . 109.5 no
H7232 . C723 . H7233 . 109.5 no
O730 . C731 . C732 . 124.4(9) yes
O730 . C731 . C733 . 121.0(8) yes
C732 . C731 . C733 . 114.7(7) yes
C731 . C732 . H7321 . 109.5 no
C731 . C732 . H7322 . 109.5 no
H7321 . C732 . H7322 . 109.5 no
C731 . C732 . H7323 . 109.5 no
H7321 . C732 . H7323 . 109.5 no
H7322 . C732 . H7323 . 109.5 no
C731 . C733 . H7331 . 109.5 no
C731 . C733 . H7332 . 109.5 no
H7331 . C733 . H7332 . 109.5 no
C731 . C733 . H7333 . 109.5 no
H7331 . C733 . H7333 . 109.5 no
H7332 . C733 . H7333 . 109.5 no
O740 . C741 . C742 . 119.9(14) yes
O740 . C741 . C743 . 127.0(14) yes
C742 . C741 . C743 . 113.1(13) yes
C741 . C742 . H7421 . 109.4 no
C741 . C742 . H7422 . 109.9 no
H7421 . C742 . H7422 . 109.5 no
C741 . C742 . H7423 . 109.0 no
H7421 . C742 . H7423 . 109.5 no
H7422 . C742 . H7423 . 109.5 no
C741 . C743 . H7431 . 109.3 no
C741 . C743 . H7432 . 109.1 no
H7431 . C743 . H7432 . 109.5 no
C741 . C743 . H7433 . 110.1 no
H7431 . C743 . H7433 . 109.5 no
H7432 . C743 . H7433 . 109.5 no
C751 . C750 . H7501 . 109.4 no
C751 . C750 . H7502 . 109.5 no
H7501 . C750 . H7502 . 109.5 no
C751 . C750 . H7503 . 109.4 no
H7501 . C750 . H7503 . 109.5 no
H7502 . C750 . H7503 . 109.5 no
C750 . C751 . O753 . 122.9(12) yes
C750 . C751 . C752 . 115.0(12) yes
O753 . C751 . C752 . 122.1(12) yes
C751 . C752 . H7521 . 109.6 no
C751 . C752 . H7522 . 109.2 no
H7521 . C752 . H7522 . 109.5 no
C751 . C752 . H7523 . 109.6 no
H7521 . C752 . H7523 . 109.5 no
H7522 . C752 . H7523 . 109.5 no
C511 . B1 . C521 . 106.2(3) yes
C511 . B1 . C541 . 109.3(3) yes
C521 . B1 . C541 . 107.4(3) yes
C511 . B1 . C531 . 110.1(3) yes
C521 . B1 . C531 . 112.8(3) yes
C541 . B1 . C531 . 110.9(3) yes
C611 . B2 . C641 . 113.1(3) yes
C611 . B2 . C621 . 102.8(3) yes
C641 . B2 . C621 . 113.2(3) yes
C611 . B2 . C631 . 112.6(3) yes
C641 . B2 . C631 . 104.0(3) yes
C621 . B2 . C631 . 111.4(3) yes

loop_
_geom_bond_atom_site_label_1
_geom_bond_site_symmetry_1
_geom_bond_atom_site_label_2
_geom_bond_site_symmetry_2
_geom_bond_distance
_geom_bond_publ_flag
Os1 . Cl1 . 2.4875(8) yes
Os1 . Cl2 . 2.5066(7) yes
Os1 . P1 . 2.2805(8) yes
Os1 . P2 . 2.2757(8) yes
Os1 . N11 . 2.114(3) yes
Os1 . N21 . 2.118(3) yes
Os2 . Cl1 . 2.4810(8) yes
Os2 . Cl2 . 2.4816(8) yes
Os2 . P3 . 2.2841(8) yes
Os2 . P4 . 2.2772(8) yes
Os2 . N31 . 2.110(3) yes
Os2 . N41 . 2.124(3) yes
P1 . C17 . 1.845(3) yes
P1 . C111 . 1.862(4) yes
P1 . C121 . 1.831(4) yes
P2 . C27 . 1.841(3) yes
P2 . C211 . 1.859(3) yes
P2 . C221 . 1.832(3) yes
P3 . C37 . 1.844(4) yes
P3 . C311 . 1.856(3) yes
P3 . C321 . 1.839(4) yes
P4 . C47 . 1.838(4) yes
P4 . C411 . 1.857(4) yes
P4 . C421 . 1.825(4) yes
O710 . C711 . 1.189(8) yes
O720 . C721 . 1.201(7) yes
O730 . C731 . 1.186(7) yes
O740 . C741 . 1.242(17) yes
O753 . C751 . 1.228(14) yes
N11 . N15 . 1.365(4) yes
N11 . C12 . 1.338(4) yes
N15 . C14 . 1.359(4) yes
N15 . C16 . 1.448(4) yes
N21 . N25 . 1.366(4) yes
N21 . C22 . 1.340(4) yes
N25 . C24 . 1.352(4) yes
N25 . C26 . 1.452(4) yes
N31 . N35 . 1.367(4) yes
N31 . C32 . 1.346(4) yes
N35 . C34 . 1.355(5) yes
N35 . C36 . 1.450(5) yes
N41 . N45 . 1.362(4) yes
N41 . C42 . 1.334(4) yes
N45 . C44 . 1.351(5) yes
N45 . C46 . 1.452(5) yes
C12 . C13 . 1.396(5) yes
C12 . H121 . 1.000 no
C13 . C14 . 1.370(6) yes
C13 . H131 . 1.000 no
C14 . H141 . 1.000 no
C16 . C17 . 1.526(5) yes
C16 . H161 . 1.000 no
C16 . H162 . 1.000 no
C17 . H171 . 1.000 no
C17 . H172 . 1.000 no
C22 . C23 . 1.389(5) yes
C22 . H221 . 1.000 no
C23 . C24 . 1.369(6) yes
C23 . H231 . 1.000 no
C24 . H241 . 1.000 no
C26 . C27 . 1.528(5) yes
C26 . H261 . 1.000 no
C26 . H262 . 1.000 no
C27 . H271 . 1.000 no
C27 . H272 . 1.000 no
C32 . C33 . 1.391(5) yes
C32 . H321 . 1.000 no
C33 . C34 . 1.371(6) yes
C33 . H331 . 1.000 no
C34 . H341 . 1.000 no
C36 . C37 . 1.531(5) yes
C36 . H361 . 1.000 no
C36 . H362 . 1.000 no
C37 . H371 . 1.000 no
C37 . H372 . 1.000 no
C42 . C43 . 1.397(5) yes
C42 . H421 . 1.000 no
C43 . C44 . 1.362(6) yes
C43 . H431 . 1.000 no
C44 . H441 . 1.000 no
C46 . C47 . 1.523(5) yes
C46 . H461 . 1.000 no
C46 . H462 . 1.000 no
C47 . H471 . 1.000 no
C47 . H472 . 1.000 no
C111 . C112 . 1.390(5) yes
C111 . C116 . 1.389(5) yes
C112 . C113 . 1.388(5) yes
C112 . H1121 . 1.000 no
C113 . C114 . 1.376(6) yes
C113 . H1131 . 1.000 no
C114 . C115 . 1.381(7) yes
C114 . H1141 . 1.000 no
C115 . C116 . 1.393(6) yes
C115 . H1151 . 1.000 no
C116 . H1161 . 1.000 no
C121 . C122 . 1.397(5) yes
C121 . C126 . 1.385(5) yes
C122 . C123 . 1.385(5) yes
C122 . H1221 . 1.000 no
C123 . C124 . 1.385(6) yes
C123 . H1231 . 1.000 no
C124 . C125 . 1.373(7) yes
C124 . H1241 . 1.000 no
C125 . C126 . 1.391(6) yes
C125 . H1251 . 1.000 no
C126 . H1261 . 1.000 no
C211 . C212 . 1.397(5) yes
C211 . C216 . 1.387(5) yes
C212 . C213 . 1.389(5) yes
C212 . H2121 . 1.000 no
C213 . C214 . 1.376(6) yes
C213 . H2131 . 1.000 no
C214 . C215 . 1.378(6) yes
C214 . H2141 . 1.000 no
C215 . C216 . 1.386(6) yes
C215 . H2151 . 1.000 no
C216 . H2161 . 1.000 no
C221 . C222 . 1.399(5) yes
C221 . C226 . 1.385(5) yes
C222 . C223 . 1.387(5) yes
C222 . H2221 . 1.000 no
C223 . C224 . 1.370(7) yes
C223 . H2231 . 1.000 no
C224 . C225 . 1.383(7) yes
C224 . H2241 . 1.000 no
C225 . C226 . 1.389(6) yes
C225 . H2251 . 1.000 no
C226 . H2261 . 1.000 no
C311 . C312 . 1.394(5) yes
C311 . C316 . 1.392(5) yes
C312 . C313 . 1.387(5) yes
C312 . H3121 . 1.000 no
C313 . C314 . 1.382(6) yes
C313 . H3131 . 1.000 no
C314 . C315 . 1.380(6) yes
C314 . H3141 . 1.000 no
C315 . C316 . 1.385(5) yes
C315 . H3151 . 1.000 no
C316 . H3161 . 1.000 no
C321 . C322 . 1.400(5) yes
C321 . C326 . 1.386(5) yes
C322 . C323 . 1.388(5) yes
C322 . H3221 . 1.000 no
C323 . C324 . 1.380(7) yes
C323 . H3231 . 1.000 no
C324 . C325 . 1.379(7) yes
C324 . H3241 . 1.000 no
C325 . C326 . 1.385(6) yes
C325 . H3251 . 1.000 no
C326 . H3261 . 1.000 no
C411 . C412 . 1.392(5) yes
C411 . C416 . 1.392(5) yes
C412 . C413 . 1.394(6) yes
C412 . H4121 . 1.000 no
C413 . C414 . 1.371(6) yes
C413 . H4131 . 1.000 no
C414 . C415 . 1.374(7) yes
C414 . H4141 . 1.000 no
C415 . C416 . 1.391(6) yes
C415 . H4151 . 1.000 no
C416 . H4161 . 1.000 no
C421 . C422 . 1.387(6) yes
C421 . C426 . 1.388(5) yes
C422 . C423 . 1.394(5) yes
C422 . H4221 . 1.000 no
C423 . C424 . 1.373(7) yes
C423 . H4231 . 1.000 no
C424 . C425 . 1.361(8) yes
C424 . H4241 . 1.000 no
C425 . C426 . 1.388(7) yes
C425 . H4251 . 1.000 no
C426 . H4261 . 1.000 no
C511 . C512 . 1.394(5) yes
C511 . C516 . 1.404(5) yes
C511 . B1 . 1.655(6) yes
C512 . C513 . 1.388(6) yes
C512 . H5121 . 1.000 no
C513 . C514 . 1.369(7) yes
C513 . H5131 . 1.000 no
C514 . C515 . 1.379(7) yes
C514 . H5141 . 1.000 no
C515 . C516 . 1.384(6) yes
C515 . H5151 . 1.000 no
C516 . H5161 . 1.000 no
C521 . C522 . 1.402(5) yes
C521 . C526 . 1.395(5) yes
C521 . B1 . 1.650(5) yes
C522 . C523 . 1.394(6) yes
C522 . H5221 . 1.000 no
C523 . C524 . 1.372(7) yes
C523 . H5231 . 1.000 no
C524 . C525 . 1.373(7) yes
C524 . H5241 . 1.000 no
C525 . C526 . 1.400(6) yes
C525 . H5251 . 1.000 no
C526 . H5261 . 1.000 no
C531 . C532 . 1.399(6) yes
C531 . C536 . 1.397(6) yes
C531 . B1 . 1.640(6) yes
C532 . C533 . 1.393(7) yes
C532 . H5321 . 1.000 no
C533 . C534 . 1.371(8) yes
C533 . H5331 . 1.000 no
C534 . C535 . 1.378(7) yes
C534 . H5341 . 1.000 no
C535 . C536 . 1.387(6) yes
C535 . H5351 . 1.000 no
C536 . H5361 . 1.000 no
C541 . C542 . 1.396(6) yes
C541 . C546 . 1.396(6) yes
C541 . B1 . 1.645(6) yes
C542 . C543 . 1.378(6) yes
C542 . H5421 . 1.000 no
C543 . C544 . 1.358(8) yes
C543 . H5431 . 1.000 no
C544 . C545 . 1.370(8) yes
C544 . H5441 . 1.000 no
C545 . C546 . 1.384(7) yes
C545 . H5451 . 1.000 no
C546 . H5461 . 1.000 no
C611 . C612 . 1.398(5) yes
C611 . C616 . 1.401(5) yes
C611 . B2 . 1.647(5) yes
C612 . C613 . 1.395(6) yes
C612 . H6121 . 1.000 no
C613 . C614 . 1.389(6) yes
C613 . H6131 . 1.000 no
C614 . C615 . 1.379(6) yes
C614 . H6141 . 1.000 no
C615 . C616 . 1.390(5) yes
C615 . H6151 . 1.000 no
C616 . H6161 . 1.000 no
C621 . C622 . 1.395(5) yes
C621 . C626 . 1.406(5) yes
C621 . B2 . 1.641(5) yes
C622 . C623 . 1.398(6) yes
C622 . H6221 . 1.000 no
C623 . C624 . 1.375(7) yes
C623 . H6231 . 1.000 no
C624 . C625 . 1.389(7) yes
C624 . H6241 . 1.000 no
C625 . C626 . 1.386(6) yes
C625 . H6251 . 1.000 no
C626 . H6261 . 1.000 no
C631 . C632 . 1.406(5) yes
C631 . C636 . 1.399(5) yes
C631 . B2 . 1.640(5) yes
C632 . C633 . 1.384(5) yes
C632 . H6321 . 1.000 no
C633 . C634 . 1.391(6) yes
C633 . H6331 . 1.000 no
C634 . C635 . 1.381(6) yes
C634 . H6341 . 1.000 no
C635 . C636 . 1.398(6) yes
C635 . H6351 . 1.000 no
C636 . H6361 . 1.000 no
C641 . C642 . 1.410(5) yes
C641 . C646 . 1.397(5) yes
C641 . B2 . 1.641(5) yes
C642 . C643 . 1.392(6) yes
C642 . H6421 . 1.000 no
C643 . C644 . 1.376(7) yes
C643 . H6431 . 1.000 no
C644 . C645 . 1.382(7) yes
C644 . H6441 . 1.000 no
C645 . C646 . 1.399(6) yes
C645 . H6451 . 1.000 no
C646 . H6461 . 1.000 no
C711 . C712 . 1.514(10) yes
C711 . C713 . 1.447(10) yes
C712 . H7121 . 1.000 no
C712 . H7122 . 1.000 no
C712 . H7123 . 1.000 no
C713 . H7131 . 1.000 no
C713 . H7132 . 1.000 no
C713 . H7133 . 1.000 no
C721 . C722 . 1.442(11) yes
C721 . C723 . 1.413(10) yes
C722 . H7221 . 1.000 no
C722 . H7222 . 1.000 no
C722 . H7223 . 1.000 no
C723 . H7231 . 1.000 no
C723 . H7232 . 1.000 no
C723 . H7233 . 1.000 no
C731 . C732 . 1.446(9) yes
C731 . C733 . 1.473(11) yes
C732 . H7321 . 1.000 no
C732 . H7322 . 1.000 no
C732 . H7323 . 1.000 no
C733 . H7331 . 1.000 no
C733 . H7332 . 1.000 no
C733 . H7333 . 1.000 no
C741 . C742 . 1.355(18) yes
C741 . C743 . 1.450(18) yes
C742 . H7421 . 1.000 no
C742 . H7422 . 1.000 no
C742 . H7423 . 1.000 no
C743 . H7431 . 1.000 no
C743 . H7432 . 1.000 no
C743 . H7433 . 1.000 no
C750 . C751 . 1.499(14) yes
C750 . H7501 . 1.000 no
C750 . H7502 . 1.000 no
C750 . H7503 . 1.000 no
C751 . C752 . 1.445(16) yes
C752 . H7521 . 1.000 no
C752 . H7522 . 1.000 no
C752 . H7523 . 1.000 no

loop_
_geom_contact_atom_site_label_1
_geom_contact_atom_site_label_2
_geom_contact_distance
_geom_contact_site_symmetry_1
_geom_contact_site_symmetry_2
_geom_contact_publ_flag
O710 C36 3.520(7) . 4_464 no
O710 C213 3.566(8) . . no
O720 C226 3.333(6) . 3_545 no
O720 C314 3.492(7) . 2_666 no
O720 C625 3.531(8) . . no
O720 C123 3.558(7) . 3_545 no
O730 C214 3.198(7) . . no
O730 C23 3.286(7) . 4_464 no
O730 C215 3.445(7) . . no
O730 C36 3.565(6) . 4_464 no
O753 C545 3.44(1) . . no
C24 C624 3.360(6) . 3 no
C24 C623 3.574(6) . 3 no
C26 C615 3.475(5) . 3 no
C26 C614 3.545(5) . 3 no
C36 C214 3.566(5) . 4_565 no
C46 C643 3.444(6) . . no
C46 C644 3.582(6) . . no
C47 C634 3.587(5) . . no
C112 C514 3.501(7) . 2_566 no
C113 C514 3.590(7) . 2_566 no
C114 C742 3.59(2) . 4_565 no
C114 C215 3.594(5) . 4_565 no
C316 C633 3.552(6) . 2_666 no
C326 C615 3.417(5) . 2_666 no
C423 C515 3.475(7) . 3 no
C424 C742 3.06(2) . 1_655 no
C425 C742 3.32(1) . 1_655 no
C515 C713 3.48(1) . 2_565 no
C525 C732 3.50(1) . . no
C624 C722 3.57(1) . 2_665 no

loop_
_geom_torsion_atom_site_label_1
_geom_torsion_atom_site_label_2
_geom_torsion_atom_site_label_3
_geom_torsion_atom_site_label_4
_geom_torsion_site_symmetry_1
_geom_torsion_site_symmetry_2
_geom_torsion_site_symmetry_3
_geom_torsion_site_symmetry_4
_geom_torsion
_geom_torsion_publ_flag
Os1 Cl1 Os2 Cl2 . . . . -1.19(3) no
Os1 Cl1 Os2 P3 . . . . 177.46(3) no
Os1 Cl1 Os2 N31 . . . . 84.15(8) no
Os1 Cl1 Os2 N41 . . . . -90.03(8) no
Os1 Cl2 Os2 Cl1 . . . . 1.18(3) no
Os1 Cl2 Os2 P3 . . . . -5.9(2) no
Os1 Cl2 Os2 P4 . . . . -178.60(3) no
Os1 Cl2 Os2 N31 . . . . -87.79(8) no
Os1 Cl2 Os2 N41 . . . . 88.37(8) no
Os1 P1 C17 C16 . . . . 32.2(3) no
Os1 P1 C111 C112 . . . . -71.2(3) no
Os1 P1 C111 C116 . . . . 109.8(3) no
Os1 P1 C121 C122 . . . . -47.3(3) no
Os1 P1 C121 C126 . . . . 137.9(3) no
Os1 P2 C27 C26 . . . . 33.7(3) no
Os1 P2 C211 C212 . . . . -70.5(3) no
Os1 P2 C211 C216 . . . . 109.9(3) no
Os1 P2 C221 C222 . . . . -47.0(3) no
Os1 P2 C221 C226 . . . . 139.3(3) no
Os1 N11 N15 C14 . . . . 173.9(2) no
Os1 N11 N15 C16 . . . . -10.4(4) no
Os1 N11 C12 C13 . . . . -174.0(2) no
Os1 N21 N25 C24 . . . . 175.3(2) no
Os1 N21 N25 C26 . . . . -11.1(5) no
Os1 N21 C22 C23 . . . . -174.6(3) no
Os2 Cl1 Os1 Cl2 . . . . 1.19(3) no
Os2 Cl1 Os1 P1 . . . . 179.44(3) no
Os2 Cl1 Os1 N11 . . . . 86.25(8) no
Os2 Cl1 Os1 N21 . . . . -90.52(8) no
Os2 Cl2 Os1 Cl1 . . . . -1.18(3) no
Os2 Cl2 Os1 P2 . . . . 178.51(3) no
Os2 Cl2 Os1 N11 . . . . -90.18(8) no
Os2 Cl2 Os1 N21 . . . . 85.59(7) no
Os2 P3 C37 C36 . . . . 32.9(3) no
Os2 P3 C311 C312 . . . . -90.2(3) no
Os2 P3 C311 C316 . . . . 90.4(3) no
Os2 P3 C321 C322 . . . . -39.3(3) no
Os2 P3 C321 C326 . . . . 143.2(3) no
Os2 P4 C47 C46 . . . . 32.4(3) no
Os2 P4 C411 C412 . . . . -80.7(3) no
Os2 P4 C411 C416 . . . . 98.9(3) no
Os2 P4 C421 C422 . . . . -40.0(3) no
Os2 P4 C421 C426 . . . . 140.1(4) no
Os2 N31 N35 C34 . . . . 178.8(3) no
Os2 N31 N35 C36 . . . . -9.2(5) no
Os2 N31 C32 C33 . . . . -178.0(3) no
Os2 N41 N45 C44 . . . . 176.1(2) no
Os2 N41 N45 C46 . . . . -13.0(4) no
Os2 N41 C42 C43 . . . . -175.4(2) no
Cl1 Os1 P1 C17 . . . . -81.1(1) no
Cl1 Os1 P1 C111 . . . . 34.2(1) no
Cl1 Os1 P1 C121 . . . . 156.0(1) no
Cl1 Os1 N11 N15 . . . . 71.3(2) no
Cl1 Os1 N11 C12 . . . . -115.0(3) no
Cl1 Os1 N21 N25 . . . . 153.5(3) no
Cl1 Os1 N21 C22 . . . . -32.2(3) no
Cl1 Os2 P3 C37 . . . . -82.4(1) no
Cl1 Os2 P3 C311 . . . . 32.0(1) no
Cl1 Os2 P3 C321 . . . . 153.4(1) no
Cl1 Os2 N31 N35 . . . . 69.5(3) no
Cl1 Os2 N31 C32 . . . . -112.3(3) no
Cl1 Os2 N41 N45 . . . . 154.9(3) no
Cl1 Os2 N41 C42 . . . . -29.5(3) no
Cl2 Os1 P2 C27 . . . . -87.2(1) no
Cl2 Os1 P2 C211 . . . . 27.5(1) no
Cl2 Os1 P2 C221 . . . . 147.9(1) no
Cl2 Os1 N11 N15 . . . . 150.0(3) no
Cl2 Os1 N11 C12 . . . . -36.3(3) no
Cl2 Os1 N21 N25 . . . . 75.1(3) no
Cl2 Os1 N21 C22 . . . . -110.7(3) no
Cl2 Os2 P3 C37 . . . . -75.4(2) no
Cl2 Os2 P3 C311 . . . . 38.9(2) no
Cl2 Os2 P3 C321 . . . . 160.3(2) no
Cl2 Os2 P4 C47 . . . . -83.0(1) no
Cl2 Os2 P4 C411 . . . . 33.1(1) no
Cl2 Os2 P4 C421 . . . . 153.9(1) no
Cl2 Os2 N31 N35 . . . . 148.7(3) no
Cl2 Os2 N31 C32 . . . . -33.0(3) no
Cl2 Os2 N41 N45 . . . . 75.8(3) no
Cl2 Os2 N41 C42 . . . . -108.6(3) no
P1 Os1 P2 C27 . . . . 94.5(1) no
P1 Os1 P2 C211 . . . . -150.8(1) no
P1 Os1 P2 C221 . . . . -30.4(1) no
P1 Os1 N11 N15 . . . . -20.9(3) no
P1 Os1 N11 C12 . . . . 152.8(3) no
P1 Os1 N21 N25 . . . . -114.1(3) no
P1 Os1 N21 C22 . . . . 60.1(3) no
P1 C17 C16 N15 . . . . -73.3(3) no
P1 C111 C112 C113 . . . . -178.5(3) no
P1 C111 C116 C115 . . . . 178.9(3) no
P1 C121 C122 C123 . . . . -174.6(3) no
P1 C121 C126 C125 . . . . 174.7(3) no
P2 Os1 P1 C17 . . . . 99.0(1) no
P2 Os1 P1 C111 . . . . -145.8(1) no
P2 Os1 P1 C121 . . . . -23.9(1) no
P2 Os1 N11 N15 . . . . -117.3(2) no
P2 Os1 N11 C12 . . . . 56.5(3) no
P2 Os1 N21 N25 . . . . -17.9(3) no
P2 Os1 N21 C22 . . . . 156.4(3) no
P2 C27 C26 N25 . . . . -71.1(3) no
P2 C211 C212 C213 . . . . 179.5(3) no
P2 C211 C216 C215 . . . . -178.8(3) no
P2 C221 C222 C223 . . . . -173.1(3) no
P2 C221 C226 C225 . . . . 173.0(4) no
P3 Os2 P4 C47 . . . . 98.4(1) no
P3 Os2 P4 C411 . . . . -145.5(1) no
P3 Os2 P4 C421 . . . . -24.7(1) no
P3 Os2 N31 N35 . . . . -20.4(3) no
P3 Os2 N31 C32 . . . . 157.8(3) no
P3 Os2 N41 N45 . . . . -115.2(3) no
P3 Os2 N41 C42 . . . . 60.4(3) no
P3 C37 C36 N35 . . . . -72.3(4) no
P3 C311 C312 C313 . . . . -177.5(3) no
P3 C311 C316 C315 . . . . 178.7(3) no
P3 C321 C322 C323 . . . . -178.0(3) no
P3 C321 C326 C325 . . . . 178.3(3) no
P4 Os2 P3 C37 . . . . 97.3(1) no
P4 Os2 P3 C311 . . . . -148.4(1) no
P4 Os2 P3 C321 . . . . -27.0(1) no
P4 Os2 N31 N35 . . . . -117.6(3) no
P4 Os2 N31 C32 . . . . 60.6(3) no
P4 Os2 N41 N45 . . . . -17.9(3) no
P4 Os2 N41 C42 . . . . 157.7(3) no
P4 C47 C46 N45 . . . . -72.0(3) no
P4 C411 C412 C413 . . . . 179.8(3) no
P4 C411 C416 C415 . . . . -178.5(3) no
P4 C421 C422 C423 . . . . 179.1(3) no
P4 C421 C426 C425 . . . . -178.6(5) no
N11 Os1 P1 C17 . . . . 7.0(1) no
N11 Os1 P1 C111 . . . . 122.3(1) no
N11 Os1 P1 C121 . . . . -115.9(2) no
N11 Os1 P2 C27 . . . . -172.1(2) no
N11 Os1 P2 C211 . . . . -57.3(1) no
N11 Os1 P2 C221 . . . . 63.0(2) no
N11 N15 C14 C13 . . . . 0.6(4) no
N11 N15 C16 C17 . . . . 65.4(4) no
N11 C12 C13 C14 . . . . -0.4(4) no
N15 N11 C12 C13 . . . . 0.8(4) no
N15 C14 C13 C12 . . . . -0.1(4) no
N21 Os1 P1 C17 . . . . -168.1(1) no
N21 Os1 P1 C111 . . . . -52.9(1) no
N21 Os1 P1 C121 . . . . 69.0(2) no
N21 Os1 P2 C27 . . . . 4.0(1) no
N21 Os1 P2 C211 . . . . 118.8(1) no
N21 Os1 P2 C221 . . . . -120.9(2) no
N21 N25 C24 C23 . . . . -0.7(4) no
N21 N25 C26 C27 . . . . 62.9(4) no
N21 C22 C23 C24 . . . . -1.0(4) no
N25 N21 C22 C23 . . . . 0.6(4) no
N25 C24 C23 C22 . . . . 1.0(4) no
N31 Os2 P3 C37 . . . . 5.7(2) no
N31 Os2 P3 C311 . . . . 120.1(2) no
N31 Os2 P3 C321 . . . . -118.5(2) no
N31 Os2 P4 C47 . . . . -168.2(1) no
N31 Os2 P4 C411 . . . . -52.0(1) no
N31 Os2 P4 C421 . . . . 68.8(2) no
N31 N35 C34 C33 . . . . -0.9(4) no
N31 N35 C36 C37 . . . . 63.3(4) no
N31 C32 C33 C34 . . . . -1.0(4) no
N35 N31 C32 C33 . . . . 0.5(4) no
N35 C34 C33 C32 . . . . 1.1(4) no
N41 Os2 P3 C37 . . . . -169.3(2) no
N41 Os2 P3 C311 . . . . -54.9(2) no
N41 Os2 P3 C321 . . . . 66.5(2) no
N41 Os2 P4 C47 . . . . 5.4(1) no
N41 Os2 P4 C411 . . . . 121.6(1) no
N41 Os2 P4 C421 . . . . -117.6(2) no
N41 N45 C44 C43 . . . . -0.5(4) no
N41 N45 C46 C47 . . . . 65.6(4) no
N41 C42 C43 C44 . . . . -1.2(4) no
N45 N41 C42 C43 . . . . 0.9(4) no
N45 C44 C43 C42 . . . . 1.0(4) no
C12 N11 N15 C14 . . . . -0.9(4) no
C12 N11 N15 C16 . . . . 174.7(3) no
C13 C14 N15 C16 . . . . -174.9(3) no
C14 N15 C16 C17 . . . . -119.7(4) no
C16 C17 P1 C111 . . . . -92.8(3) no
C16 C17 P1 C121 . . . . 165.4(2) no
C17 P1 C111 C112 . . . . 49.9(3) no
C17 P1 C111 C116 . . . . -129.1(3) no
C17 P1 C121 C122 . . . . -173.9(3) no
C17 P1 C121 C126 . . . . 11.2(3) no
C22 N21 N25 C24 . . . . 0.0(4) no
C22 N21 N25 C26 . . . . 173.7(3) no
C23 C24 N25 C26 . . . . -174.3(3) no
C24 N25 C26 C27 . . . . -124.3(4) no
C26 C27 P2 C211 . . . . -90.6(3) no
C26 C27 P2 C221 . . . . 167.1(2) no
C27 P2 C211 C212 . . . . 51.3(3) no
C27 P2 C211 C216 . . . . -128.3(3) no
C27 P2 C221 C222 . . . . -175.6(3) no
C27 P2 C221 C226 . . . . 10.6(3) no
C32 N31 N35 C34 . . . . 0.2(4) no
C32 N31 N35 C36 . . . . 172.3(3) no
C33 C34 N35 C36 . . . . -172.7(3) no
C34 N35 C36 C37 . . . . -125.9(4) no
C36 C37 P3 C311 . . . . -90.8(3) no
C36 C37 P3 C321 . . . . 166.7(3) no
C37 P3 C311 C312 . . . . 30.5(3) no
C37 P3 C311 C316 . . . . -148.9(3) no
C37 P3 C321 C322 . . . . -167.0(3) no
C37 P3 C321 C326 . . . . 15.4(4) no
C42 N41 N45 C44 . . . . -0.3(4) no
C42 N41 N45 C46 . . . . 170.6(3) no
C43 C44 N45 C46 . . . . -171.2(3) no
C44 N45 C46 C47 . . . . -124.9(4) no
C46 C47 P4 C411 . . . . -92.5(3) no
C46 C47 P4 C421 . . . . 164.3(3) no
C47 P4 C411 C412 . . . . 41.5(4) no
C47 P4 C411 C416 . . . . -138.9(3) no
C47 P4 C421 C422 . . . . -167.1(3) no
C47 P4 C421 C426 . . . . 13.0(4) no
C111 P1 C121 C122 . . . . 82.8(3) no
C111 P1 C121 C126 . . . . -92.1(3) no
C111 C112 C113 C114 . . . . 0.3(6) no
C111 C116 C115 C114 . . . . -1.1(7) no
C112 C111 P1 C121 . . . . 155.4(3) no
C112 C111 C116 C115 . . . . -0.2(6) no
C112 C113 C114 C115 . . . . -1.6(6) no
C113 C112 C111 C116 . . . . 0.5(6) no
C113 C114 C115 C116 . . . . 1.9(7) no
C116 C111 P1 C121 . . . . -23.6(3) no
C121 C122 C123 C124 . . . . -0.9(6) no
C121 C126 C125 C124 . . . . 0.6(7) no
C122 C121 C126 C125 . . . . -0.2(6) no
C122 C123 C124 C125 . . . . 1.3(7) no
C123 C122 C121 C126 . . . . 0.4(5) no
C123 C124 C125 C126 . . . . -1.1(7) no
C211 P2 C221 C222 . . . . 81.4(3) no
C211 P2 C221 C226 . . . . -92.3(3) no
C211 C212 C213 C214 . . . . -0.5(6) no
C211 C216 C215 C214 . . . . -1.0(6) no
C212 C211 P2 C221 . . . . 158.1(3) no
C212 C211 C216 C215 . . . . 1.6(5) no
C212 C213 C214 C215 . . . . 1.1(6) no
C213 C212 C211 C216 . . . . -0.8(5) no
C213 C214 C215 C216 . . . . -0.4(6) no
C216 C211 P2 C221 . . . . -21.5(3) no
C221 C222 C223 C224 . . . . -0.5(6) no
C221 C226 C225 C224 . . . . 0.2(8) no
C222 C221 C226 C225 . . . . -0.7(6) no
C222 C223 C224 C225 . . . . -0.0(8) no
C223 C222 C221 C226 . . . . 0.9(6) no
C223 C224 C225 C226 . . . . 0.2(8) no
C311 P3 C321 C322 . . . . 89.7(3) no
C311 P3 C321 C326 . . . . -87.8(3) no
C311 C312 C313 C314 . . . . -2.0(5) no
C311 C316 C315 C314 . . . . -0.6(6) no
C312 C311 P3 C321 . . . . 136.8(3) no
C312 C311 C316 C315 . . . . -0.7(5) no
C312 C313 C314 C315 . . . . 0.7(5) no
C313 C312 C311 C316 . . . . 2.0(5) no
C313 C314 C315 C316 . . . . 0.5(5) no
C316 C311 P3 C321 . . . . -42.6(3) no
C321 C322 C323 C324 . . . . -0.7(6) no
C321 C326 C325 C324 . . . . 0.1(6) no
C322 C321 C326 C325 . . . . 0.7(6) no
C322 C323 C324 C325 . . . . 1.6(6) no
C323 C322 C321 C326 . . . . -0.4(6) no
C323 C324 C325 C326 . . . . -1.3(7) no
C411 P4 C421 C422 . . . . 88.6(3) no
C411 P4 C421 C426 . . . . -91.3(4) no
C411 C412 C413 C414 . . . . -0.8(6) no
C411 C416 C415 C414 . . . . -1.9(7) no
C412 C411 P4 C421 . . . . 147.9(3) no
C412 C411 C416 C415 . . . . 1.2(6) no
C412 C413 C414 C415 . . . . 0.1(7) no
C413 C412 C411 C416 . . . . 0.2(6) no
C413 C414 C415 C416 . . . . 1.3(7) no
C416 C411 P4 C421 . . . . -32.5(3) no
C421 C422 C423 C424 . . . . -0.4(6) no
C421 C426 C425 C424 . . . . -0(1) no
C422 C421 C426 C425 . . . . 1.5(8) no
C422 C423 C424 C425 . . . . 1.5(8) no
C423 C422 C421 C426 . . . . -1.0(6) no
C423 C424 C425 C426 . . . . -1(1) no
C511 C512 C513 C514 . . . . 0.7(7) no
C511 C516 C515 C514 . . . . 2.1(8) no
C511 B1 C521 C522 . . . . 55.3(4) no
C511 B1 C521 C526 . . . . -121.7(4) no
C511 B1 C531 C532 . . . . 70.0(5) no
C511 B1 C531 C536 . . . . -106.2(4) no
C511 B1 C541 C542 . . . . 28.8(5) no
C511 B1 C541 C546 . . . . -157.8(4) no
C512 C511 C516 C515 . . . . -1.4(6) no
C512 C511 B1 C521 . . . . -139.9(4) no
C512 C511 B1 C531 . . . . -17.5(5) no
C512 C511 B1 C541 . . . . 104.5(4) no
C512 C513 C514 C515 . . . . 0.0(8) no
C513 C512 C511 C516 . . . . 0.0(6) no
C513 C512 C511 B1 . . . . -178.8(4) no
C513 C514 C515 C516 . . . . -1.4(8) no
C515 C516 C511 B1 . . . . 177.5(4) no
C516 C511 B1 C521 . . . . 41.3(4) no
C516 C511 B1 C531 . . . . 163.7(3) no
C516 C511 B1 C541 . . . . -74.3(4) no
C521 C522 C523 C524 . . . . 1.0(7) no
C521 C526 C525 C524 . . . . 1.0(7) no
C521 B1 C531 C532 . . . . -171.6(4) no
C521 B1 C531 C536 . . . . 12.3(5) no
C521 B1 C541 C542 . . . . -86.1(4) no
C521 B1 C541 C546 . . . . 87.4(5) no
C522 C521 C526 C525 . . . . -0.2(6) no
C522 C521 B1 C531 . . . . -65.4(4) no
C522 C521 B1 C541 . . . . 172.2(3) no
C522 C523 C524 C525 . . . . -0.2(7) no
C523 C522 C521 C526 . . . . -0.8(6) no
C523 C522 C521 B1 . . . . -178.2(4) no
C523 C524 C525 C526 . . . . -0.8(7) no
C525 C526 C521 B1 . . . . 177.0(4) no
C526 C521 B1 C531 . . . . 117.6(4) no
C526 C521 B1 C541 . . . . -4.9(5) no
C531 C532 C533 C534 . . . . -0.1(8) no
C531 C536 C535 C534 . . . . -0.6(7) no
C531 B1 C541 C542 . . . . 150.3(4) no
C531 B1 C541 C546 . . . . -36.3(5) no
C532 C531 C536 C535 . . . . -0.5(6) no
C532 C531 B1 C541 . . . . -51.1(5) no
C532 C533 C534 C535 . . . . -1.0(8) no
C533 C532 C531 C536 . . . . 0.9(7) no
C533 C532 C531 B1 . . . . -175.7(4) no
C533 C534 C535 C536 . . . . 1.4(8) no
C535 C536 C531 B1 . . . . 175.8(4) no
C536 C531 B1 C541 . . . . 132.7(4) no
C541 C542 C543 C544 . . . . 0.6(8) no
C541 C546 C545 C544 . . . . -1(1) no
C542 C541 C546 C545 . . . . 3.1(8) no
C542 C543 C544 C545 . . . . 2.0(8) no
C543 C542 C541 C546 . . . . -3.0(6) no
C543 C542 C541 B1 . . . . 170.9(4) no
C543 C544 C545 C546 . . . . -1.8(9) no
C545 C546 C541 B1 . . . . -170.9(5) no
C611 C612 C613 C614 . . . . -0.7(6) no
C611 C616 C615 C614 . . . . -0.9(6) no
C611 B2 C621 C622 . . . . 101.3(4) no
C611 B2 C621 C626 . . . . -72.3(4) no
C611 B2 C631 C632 . . . . -46.5(5) no
C611 B2 C631 C636 . . . . 139.0(4) no
C611 B2 C641 C642 . . . . -162.6(3) no
C611 B2 C641 C646 . . . . 24.0(5) no
C612 C611 C616 C615 . . . . 0.3(5) no
C612 C611 B2 C621 . . . . -82.3(4) no
C612 C611 B2 C631 . . . . 157.6(3) no
C612 C611 B2 C641 . . . . 40.1(5) no
C612 C613 C614 C615 . . . . 0.1(6) no
C613 C612 C611 C616 . . . . 0.5(6) no
C613 C612 C611 B2 . . . . 172.4(4) no
C613 C614 C615 C616 . . . . 0.6(6) no
C615 C616 C611 B2 . . . . -171.6(3) no
C616 C611 B2 C621 . . . . 89.1(4) no
C616 C611 B2 C631 . . . . -31.1(5) no
C616 C611 B2 C641 . . . . -148.6(3) no
C621 C622 C623 C624 . . . . -0.1(7) no
C621 C626 C625 C624 . . . . 0.3(7) no
C621 B2 C631 C632 . . . . -161.5(3) no
C621 B2 C631 C636 . . . . 24.0(5) no
C621 B2 C641 C642 . . . . -46.2(4) no
C621 B2 C641 C646 . . . . 140.4(4) no
C622 C621 C626 C625 . . . . 1.0(6) no
C622 C621 B2 C631 . . . . -137.8(4) no
C622 C621 B2 C641 . . . . -21.0(5) no
C622 C623 C624 C625 . . . . 1.4(7) no
C623 C622 C621 C626 . . . . -1.1(6) no
C623 C622 C621 B2 . . . . -174.9(4) no
C623 C624 C625 C626 . . . . -1.5(7) no
C625 C626 C621 B2 . . . . 175.2(4) no
C626 C621 B2 C631 . . . . 48.6(4) no
C626 C621 B2 C641 . . . . 165.4(3) no
C631 C632 C633 C634 . . . . 0.2(6) no
C631 C636 C635 C634 . . . . -0.6(6) no
C631 B2 C641 C642 . . . . 74.9(4) no
C631 B2 C641 C646 . . . . -98.5(4) no
C632 C631 C636 C635 . . . . 2.0(6) no
C632 C631 B2 C641 . . . . 76.3(4) no
C632 C633 C634 C635 . . . . 1.3(6) no
C633 C632 C631 C636 . . . . -1.8(5) no
C633 C632 C631 B2 . . . . -176.8(3) no
C633 C634 C635 C636 . . . . -1.1(6) no
C635 C636 C631 B2 . . . . 176.8(4) no
C636 C631 B2 C641 . . . . -98.3(4) no
C641 C642 C643 C644 . . . . 1.4(7) no
C641 C646 C645 C644 . . . . 0.0(7) no
C642 C641 C646 C645 . . . . 1.9(5) no
C642 C643 C644 C645 . . . . 0.7(7) no
C643 C642 C641 C646 . . . . -2.6(5) no
C643 C642 C641 B2 . . . . -176.6(4) no
C643 C644 C645 C646 . . . . -1.4(7) no
C645 C646 C641 B2 . . . . 175.6(4) no
